data_4327416
loop_
_publ_author_name
'Mikki Vinodu'
'Zafra Stein'
'Israel Goldberg'

_publ_section_title
;
 Porphyrin Supermolecules: Synthesis and Self-Assembly Features of
 Zinc-5-(3'-pyridyl)-10,15,20-tris(4'-hydroxyphenyl)porphyrin
;
_journal_name_full 'Inorganic Chemistry'
_journal_page_first 7582
_journal_page_last 7584
_journal_paper_doi 10.1021/ic049374+
_journal_volume 43
_journal_year 2004
_chemical_formula_moiety '4(C43 H27 N5 O3 Zn), 12(C6 H5 N O2)'
_chemical_formula_sum 'C244 H168 N32 O36 Zn4'
_chemical_formula_weight 4385.58
_chemical_name_systematic
; 
 ? 
;
_space_group_IT_number 14
_symmetry_cell_setting monoclinic
_symmetry_space_group_name_Hall '-P 2ybc'
_symmetry_space_group_name_H-M 'P 1 21/c 1'
_atom_sites_solution_hydrogens geom
_atom_sites_solution_primary direct
_atom_sites_solution_secondary difmap
_audit_creation_method SHELXL-97
_cell_angle_alpha 90.00
_cell_angle_beta 93.6400(4)
_cell_angle_gamma 90.00
_cell_formula_units_Z 4
_cell_length_a 24.3740(2)
_cell_length_b 29.0110(3)
_cell_length_c 31.4250(4)
_cell_measurement_reflns_used 20432
_cell_measurement_temperature 110(2)
_cell_measurement_theta_max 25.36
_cell_measurement_theta_min 1.59
_cell_volume 22176.2(4)
_computing_cell_refinement Denzo
_computing_data_collection 'Collect, Nonius B.V.'
_computing_data_reduction Denzo
_computing_structure_refinement 'SHELXL-97 (Sheldrick, 1997)'
_computing_structure_solution DIRDIF-96
_diffrn_ambient_temperature 110(2)
_diffrn_detector_area_resol_mean '56 microns'
_diffrn_measured_fraction_theta_full 0.945
_diffrn_measured_fraction_theta_max 0.945
_diffrn_measurement_device_type 'Nonius KappaCCD'
_diffrn_measurement_method '0.7 deg. Phi & Omega scans'
_diffrn_radiation_monochromator graphite
_diffrn_radiation_source 'fine-focus sealed tube'
_diffrn_radiation_type MoK\a
_diffrn_radiation_wavelength 0.71073
_diffrn_reflns_av_R_equivalents 0.0640
_diffrn_reflns_av_sigmaI/netI 0.0937
_diffrn_reflns_limit_h_max 29
_diffrn_reflns_limit_h_min 0
_diffrn_reflns_limit_k_max 28
_diffrn_reflns_limit_k_min 0
_diffrn_reflns_limit_l_max 37
_diffrn_reflns_limit_l_min -37
_diffrn_reflns_number 89932
_diffrn_reflns_theta_full 25.36
_diffrn_reflns_theta_max 25.36
_diffrn_reflns_theta_min 1.59
_exptl_absorpt_coefficient_mu 0.508
_exptl_absorpt_correction_type multi-scan
_exptl_crystal_colour red
_exptl_crystal_density_diffrn 1.314
_exptl_crystal_description chunks
_exptl_crystal_F_000 9056
_exptl_crystal_size_max 0.35
_exptl_crystal_size_mid 0.20
_exptl_crystal_size_min 0.15
_refine_diff_density_max 0.599
_refine_diff_density_min -0.319
_refine_diff_density_rms 0.073
_refine_ls_extinction_method none
_refine_ls_goodness_of_fit_ref 0.990
_refine_ls_hydrogen_treatment mixed
_refine_ls_matrix_type fullcycle
_refine_ls_number_parameters 2406
_refine_ls_number_reflns 37399
_refine_ls_number_restraints 0
_refine_ls_restrained_S_all 0.990
_refine_ls_R_factor_all 0.1151
_refine_ls_R_factor_gt 0.0708
_refine_ls_shift/su_max 0.264
_refine_ls_shift/su_mean 0.087
_refine_ls_structure_factor_coef Fsqd
_refine_ls_weighting_details 'calc w=1/[\s^2^(Fo^2^)+(0.1000P)^2^+0.0000P] where P=(Fo^2^+2Fc^2^)/3'
_refine_ls_weighting_scheme calc
_refine_ls_wR_factor_gt 0.1726
_refine_ls_wR_factor_ref 0.1869
_reflns_number_gt 20432
_reflns_number_total 37399
_reflns_threshold_expression >2sigma(I)
_cod_data_source_file ic0493742Bsi20040513_113622.cif
_cod_data_source_block mi38
_cod_original_sg_symbol_H-M 'P 21/c'
_cod_database_code 4327416

loop_
_symmetry_equiv_pos_as_xyz
'x, y, z'
'-x, y+1/2, -z+1/2'
'-x, -y, -z'
'x, -y-1/2, z-1/2'

loop_
_atom_site_label
_atom_site_type_symbol
_atom_site_fract_x
_atom_site_fract_y
_atom_site_fract_z
_atom_site_U_iso_or_equiv
_atom_site_adp_type
_atom_site_occupancy
_atom_site_symmetry_multiplicity
_atom_site_calc_flag
_atom_site_refinement_flags
_atom_site_disorder_assembly
_atom_site_disorder_group
Zn Zn 0.334620(19) 0.475490(14) 0.134593(15) 0.03341(12) Uani 1 1 d . . .
C1 C 0.45567(17) 0.50429(14) 0.14249(13) 0.0385(10) Uani 1 1 d . . .
C2 C 0.49076(18) 0.54478(13) 0.14389(13) 0.0413(11) Uani 1 1 d . . .
H2 H 0.5294 0.5455 0.1500 0.050 Uiso 1 1 calc R . .
C3 C 0.45748(17) 0.58155(14) 0.13478(13) 0.0392(11) Uani 1 1 d . . .
H3 H 0.4685 0.6129 0.1333 0.047 Uiso 1 1 calc R . .
C4 C 0.40226(18) 0.56409(13) 0.12782(12) 0.0357(10) Uani 1 1 d . . .
C5 C 0.35526(18) 0.59178(12) 0.11835(13) 0.0355(10) Uani 1 1 d . . .
C6 C 0.30086(17) 0.57577(13) 0.11248(13) 0.0356(10) Uani 1 1 d . . .
C7 C 0.25376(18) 0.60373(14) 0.10252(12) 0.0391(11) Uani 1 1 d . . .
H7 H 0.2535 0.6363 0.0992 0.047 Uiso 1 1 calc R . .
C8 C 0.20958(18) 0.57577(13) 0.09872(13) 0.0390(11) Uani 1 1 d . . .
H8 H 0.1725 0.5849 0.0924 0.047 Uiso 1 1 calc R . .
C9 C 0.22896(17) 0.52945(13) 0.10600(12) 0.0352(10) Uani 1 1 d . . .
C10 C 0.19604(17) 0.48942(13) 0.10359(12) 0.0370(10) Uani 1 1 d . . .
C11 C 0.21602(17) 0.44436(13) 0.10680(13) 0.0366(10) Uani 1 1 d . . .
C12 C 0.18333(17) 0.40431(13) 0.09658(13) 0.0401(11) Uani 1 1 d . . .
H12 H 0.1454 0.4039 0.0874 0.048 Uiso 1 1 calc R . .
C13 C 0.21659(18) 0.36723(14) 0.10244(13) 0.0421(11) Uani 1 1 d . . .
H13 H 0.2066 0.3359 0.0978 0.051 Uiso 1 1 calc R . .
C14 C 0.27000(17) 0.38415(13) 0.11710(13) 0.0362(10) Uani 1 1 d . . .
C15 C 0.31633(18) 0.35589(12) 0.12701(13) 0.0377(11) Uani 1 1 d . . .
C16 C 0.37001(17) 0.37292(13) 0.13719(13) 0.0369(10) Uani 1 1 d . . .
C17 C 0.41714(18) 0.34475(14) 0.14990(14) 0.0421(11) Uani 1 1 d . . .
H17 H 0.4174 0.3122 0.1531 0.051 Uiso 1 1 calc R . .
C18 C 0.46053(18) 0.37315(13) 0.15641(13) 0.0387(11) Uani 1 1 d . . .
H18 H 0.4970 0.3642 0.1653 0.046 Uiso 1 1 calc R . .
C19 C 0.44200(16) 0.41910(13) 0.14756(13) 0.0354(10) Uani 1 1 d . . .
C20 C 0.47448(17) 0.45912(13) 0.15010(13) 0.0378(10) Uani 1 1 d . . .
N21 N 0.40188(14) 0.51744(10) 0.13209(10) 0.0355(8) Uani 1 1 d . . .
N22 N 0.28520(14) 0.53033(10) 0.11460(10) 0.0346(8) Uani 1 1 d . . .
N23 N 0.26949(14) 0.43134(10) 0.11916(10) 0.0353(8) Uani 1 1 d . . .
N24 N 0.38580(14) 0.41808(10) 0.13588(11) 0.0356(8) Uani 1 1 d . . .
C25 C 0.36391(17) 0.64307(13) 0.11630(13) 0.0364(10) Uani 1 1 d . . .
C26 C 0.33893(16) 0.67226(14) 0.14388(13) 0.0354(10) Uani 1 1 d . . .
H26 H 0.3176 0.6583 0.1647 0.042 Uiso 1 1 calc R . .
N27 N 0.34188(14) 0.71848(10) 0.14411(11) 0.0355(9) Uani 1 1 d . . .
C28 C 0.37338(18) 0.73721(14) 0.11480(14) 0.0399(11) Uani 1 1 d . . .
H28 H 0.3769 0.7698 0.1140 0.048 Uiso 1 1 calc R . .
C29 C 0.40059(18) 0.71156(14) 0.08619(14) 0.0429(11) Uani 1 1 d . . .
H29 H 0.4229 0.7261 0.0665 0.051 Uiso 1 1 calc R . .
C30 C 0.39497(18) 0.66393(13) 0.08651(13) 0.0386(11) Uani 1 1 d . . .
H30 H 0.4125 0.6457 0.0662 0.046 Uiso 1 1 calc R . .
C31 C 0.13561(19) 0.49510(12) 0.09341(14) 0.0386(11) Uani 1 1 d . . .
C32 C 0.1146(2) 0.50898(16) 0.05430(16) 0.0613(14) Uani 1 1 d . . .
H32 H 0.1391 0.5168 0.0331 0.074 Uiso 1 1 calc R . .
C33 C 0.0589(2) 0.51202(18) 0.04474(19) 0.0744(17) Uani 1 1 d . . .
H33 H 0.0455 0.5214 0.0170 0.089 Uiso 1 1 calc R . .
C34 C 0.0228(2) 0.50178(15) 0.07456(16) 0.0492(12) Uani 1 1 d . . .
C35 C 0.04164(19) 0.48771(16) 0.11481(15) 0.0542(13) Uani 1 1 d . . .
H35 H 0.0167 0.4804 0.1359 0.065 Uiso 1 1 calc R . .
C36 C 0.0991(2) 0.48449(16) 0.12383(16) 0.0551(13) Uani 1 1 d . . .
H36 H 0.1129 0.4748 0.1514 0.066 Uiso 1 1 calc R . .
C37 C 0.30750(19) 0.30556(14) 0.12782(16) 0.0473(12) Uani 1 1 d . . .
C38 C 0.27053(19) 0.28572(14) 0.15512(16) 0.0513(13) Uani 1 1 d . . .
H38 H 0.2529 0.3048 0.1747 0.062 Uiso 1 1 calc R . .
C39 C 0.2591(2) 0.23801(17) 0.1541(2) 0.0667(16) Uani 1 1 d . . .
H39 H 0.2342 0.2247 0.1727 0.080 Uiso 1 1 calc R . .
C40 C 0.2853(2) 0.21114(16) 0.1250(2) 0.0741(19) Uani 1 1 d . . .
C41 C 0.3220(2) 0.22961(17) 0.09784(19) 0.0714(16) Uani 1 1 d . . .
H41 H 0.3398 0.2103 0.0786 0.086 Uiso 1 1 calc R . .
C42 C 0.3325(2) 0.27672(15) 0.09891(16) 0.0589(14) Uani 1 1 d . . .
H42 H 0.3570 0.2896 0.0798 0.071 Uiso 1 1 calc R . .
C43 C 0.53398(18) 0.45312(13) 0.16250(15) 0.0417(11) Uani 1 1 d . . .
C44 C 0.5586(2) 0.47223(13) 0.19905(14) 0.0464(12) Uani 1 1 d . . .
H44 H 0.5367 0.4902 0.2167 0.056 Uiso 1 1 calc R . .
C45 C 0.6134(2) 0.46644(15) 0.21119(16) 0.0534(13) Uani 1 1 d . . .
H45 H 0.6288 0.4798 0.2368 0.064 Uiso 1 1 calc R . .
C46 C 0.6455(2) 0.44095(16) 0.18552(19) 0.0595(15) Uani 1 1 d . . .
C47 C 0.62383(19) 0.42185(14) 0.14774(18) 0.0571(14) Uani 1 1 d . . .
H47 H 0.6465 0.4049 0.1299 0.069 Uiso 1 1 calc R . .
C48 C 0.56774(19) 0.42809(14) 0.13637(16) 0.0507(13) Uani 1 1 d . . .
H48 H 0.5524 0.4151 0.1105 0.061 Uiso 1 1 calc R . .
O49 O -0.03312(13) 0.50448(11) 0.06353(12) 0.0651(10) Uani 1 1 d . . .
H49 H -0.0511 0.4999 0.0944 0.15(3) Uiso 1 1 d R . .
O50 O 0.27698(19) 0.16390(10) 0.12103(17) 0.1018(15) Uani 1 1 d . . .
H50 H 0.2532 0.1650 0.1381 0.000(10) Uiso 1 1 d R . .
O51 O 0.70059(14) 0.43451(12) 0.19893(14) 0.0812(12) Uani 1 1 d . . .
H51 H 0.7171 0.4187 0.1744 0.061(16) Uiso 1 1 d R . .
Zn* Zn 0.289016(19) 0.754284(14) 0.183937(14) 0.03249(12) Uani 1 1 d . . .
C1* C 0.34168(16) 0.72135(12) 0.27099(12) 0.0309(9) Uani 1 1 d . . .
C2* C 0.34268(17) 0.68264(12) 0.29978(13) 0.0352(10) Uani 1 1 d . . .
H2* H 0.3663 0.6791 0.3248 0.042 Uiso 1 1 calc R . .
C3* C 0.30419(16) 0.65232(13) 0.28486(12) 0.0341(10) Uani 1 1 d . . .
H3* H 0.2961 0.6232 0.2968 0.041 Uiso 1 1 calc R . .
C4* C 0.27755(16) 0.67289(12) 0.24694(13) 0.0329(10) Uani 1 1 d . . .
C5* C 0.23119(16) 0.65361(13) 0.22339(12) 0.0334(10) Uani 1 1 d . . .
C6* C 0.20335(17) 0.67481(12) 0.18732(12) 0.0332(10) Uani 1 1 d . . .
C7* C 0.15418(17) 0.65710(13) 0.16673(13) 0.0368(10) Uani 1 1 d . . .
H7* H 0.1357 0.6295 0.1737 0.044 Uiso 1 1 calc R . .
C8* C 0.13861(18) 0.68728(14) 0.13503(14) 0.0449(12) Uani 1 1 d . . .
H8* H 0.1074 0.6845 0.1155 0.054 Uiso 1 1 calc R . .
C9* C 0.17807(17) 0.72385(13) 0.13655(13) 0.0362(10) Uani 1 1 d . . .
C10* C 0.17460(17) 0.76284(13) 0.11073(13) 0.0370(10) Uani 1 1 d . A .
C11* C 0.21171(19) 0.80049(13) 0.11359(13) 0.0411(11) Uani 1 1 d . . .
C12* C 0.2059(2) 0.84247(15) 0.08864(15) 0.0551(14) Uani 1 1 d . . .
H12* H 0.1776 0.8490 0.0673 0.066 Uiso 1 1 calc R . .
C13* C 0.24733(19) 0.87002(14) 0.10121(14) 0.0486(12) Uani 1 1 d . . .
H13* H 0.2548 0.8996 0.0899 0.058 Uiso 1 1 calc R . .
C14* C 0.27919(18) 0.84677(13) 0.13546(13) 0.0403(11) Uani 1 1 d . . .
C15* C 0.32275(16) 0.86675(12) 0.16085(13) 0.0343(10) Uani 1 1 d . . .
C16* C 0.34941(16) 0.84717(13) 0.19715(12) 0.0324(10) Uani 1 1 d . . .
C17* C 0.39191(16) 0.86942(13) 0.22390(13) 0.0366(10) Uani 1 1 d . . .
H17* H 0.4073 0.8990 0.2197 0.044 Uiso 1 1 calc R . .
C18* C 0.40540(16) 0.83997(13) 0.25587(13) 0.0344(10) Uani 1 1 d . . .
H18* H 0.4324 0.8450 0.2786 0.041 Uiso 1 1 calc R . .
C19* C 0.37183(16) 0.79974(12) 0.24961(13) 0.0331(10) Uani 1 1 d . . .
C20* C 0.37407(16) 0.76097(12) 0.27734(12) 0.0317(9) Uani 1 1 d . . .
N21* N 0.30194(13) 0.71424(10) 0.23869(10) 0.0329(8) Uani 1 1 d . . .
N22* N 0.21839(13) 0.71494(10) 0.16838(10) 0.0349(8) Uani 1 1 d . . .
N23* N 0.25747(14) 0.80391(10) 0.14159(10) 0.0358(8) Uani 1 1 d . . .
N24* N 0.33775(13) 0.80465(9) 0.21353(10) 0.0306(8) Uani 1 1 d . . .
C25* C 0.20790(16) 0.61042(12) 0.23947(13) 0.0309(10) Uani 1 1 d . . .
C26* C 0.19214(15) 0.60927(12) 0.28077(13) 0.0310(10) Uani 1 1 d . . .
H26* H 0.1955 0.6368 0.2971 0.037 Uiso 1 1 calc R . .
N27* N 0.17234(13) 0.57177(10) 0.29951(10) 0.0322(8) Uani 1 1 d . . .
C28* C 0.16532(16) 0.53382(13) 0.27555(13) 0.0350(10) Uani 1 1 d . . .
H28* H 0.1507 0.5070 0.2880 0.042 Uiso 1 1 calc R . .
C29* C 0.17849(17) 0.53205(13) 0.23352(13) 0.0370(11) Uani 1 1 d . . .
H29* H 0.1722 0.5047 0.2173 0.044 Uiso 1 1 calc R . .
C30* C 0.20084(16) 0.57024(13) 0.21545(13) 0.0358(10) Uani 1 1 d . . .
H30* H 0.2114 0.5693 0.1869 0.043 Uiso 1 1 calc R . .
C31* C 0.12698(19) 0.76689(14) 0.07878(14) 0.0435(12) Uani 1 1 d . . .
C34* C 0.0373(2) 0.77509(17) 0.01996(16) 0.0635(15) Uani 1 1 d . . .
C37* C 0.34036(17) 0.91446(13) 0.14839(14) 0.0371(10) Uani 1 1 d . . .
C38* C 0.36276(17) 0.92263(13) 0.11046(14) 0.0396(11) Uani 1 1 d . . .
H38* H 0.3667 0.8978 0.0912 0.048 Uiso 1 1 calc R . .
C39* C 0.38010(17) 0.96657(14) 0.09908(14) 0.0431(11) Uani 1 1 d . . .
H39* H 0.3955 0.9719 0.0725 0.052 Uiso 1 1 calc R . .
C40* C 0.37417(18) 1.00239(13) 0.12796(15) 0.0432(12) Uani 1 1 d . . .
C41* C 0.3502(2) 0.99556(14) 0.16535(16) 0.0518(13) Uani 1 1 d . . .
H41* H 0.3452 1.0205 0.1843 0.062 Uiso 1 1 calc R . .
C42* C 0.33318(19) 0.95136(14) 0.17528(14) 0.0478(12) Uani 1 1 d . . .
H42* H 0.3162 0.9464 0.2013 0.057 Uiso 1 1 calc R . .
C43* C 0.41106(16) 0.76419(12) 0.31711(12) 0.0305(9) Uani 1 1 d . . .
C44* C 0.45578(17) 0.73511(13) 0.32552(13) 0.0365(10) Uani 1 1 d . . .
H44* H 0.4635 0.7118 0.3055 0.044 Uiso 1 1 calc R . .
C45* C 0.48945(17) 0.73971(13) 0.36291(12) 0.0379(10) Uani 1 1 d . . .
H45* H 0.5197 0.7195 0.3685 0.045 Uiso 1 1 calc R . .
C46* C 0.47850(18) 0.77366(14) 0.39145(13) 0.0398(11) Uani 1 1 d . . .
C47* C 0.43504(17) 0.80303(13) 0.38411(12) 0.0352(10) Uani 1 1 d . . .
H47* H 0.4280 0.8265 0.4041 0.042 Uiso 1 1 calc R . .
C48* C 0.40110(16) 0.79820(12) 0.34689(13) 0.0349(10) Uani 1 1 d . . .
H48* H 0.3708 0.8184 0.3418 0.042 Uiso 1 1 calc R . .
O49* O -0.00688(16) 0.77843(13) -0.01014(12) 0.0895(13) Uani 1 1 d . . .
H49* H -0.0298 0.8049 -0.0107 0.30(4) Uiso 1 1 d R . .
O50* O 0.39373(13) 1.04579(9) 0.11624(10) 0.0555(9) Uani 1 1 d . . .
H50* H 0.3784 1.0690 0.1389 0.22(4) Uiso 1 1 d R . .
O51* O 0.51382(12) 0.77843(10) 0.42820(9) 0.0490(8) Uani 1 1 d . . .
H51* H 0.5178 0.8103 0.4222 0.30(3) Uiso 1 1 d R . .
C32* C 0.0903(4) 0.8023(3) 0.0808(3) 0.053(3) Uani 0.50 1 d P A 1
H32* H 0.0944 0.8235 0.1039 0.063 Uiso 0.50 1 calc PR A 1
C33* C 0.0470(4) 0.8085(3) 0.0499(3) 0.059(3) Uani 0.50 1 d P A 1
H33* H 0.0249 0.8354 0.0498 0.071 Uiso 0.50 1 calc PR A 1
C35* C 0.0743(6) 0.7402(4) 0.0161(3) 0.093(4) Uani 0.50 1 d P A 1
H35* H 0.0699 0.7190 -0.0069 0.112 Uiso 0.50 1 calc PR A 1
C36* C 0.1193(4) 0.7360(4) 0.0468(3) 0.072(3) Uani 0.50 1 d P A 1
H36* H 0.1444 0.7111 0.0448 0.086 Uiso 0.50 1 calc PR A 1
C2*B C 0.0732(4) 0.7664(3) 0.0920(3) 0.049(2) Uani 0.50 1 d P A 2
H2*B H 0.0684 0.7631 0.1216 0.059 Uiso 0.50 1 calc PR A 2
C3*B C 0.0256(4) 0.7704(3) 0.0641(3) 0.064(3) Uani 0.50 1 d P A 2
H3*B H -0.0107 0.7701 0.0736 0.076 Uiso 0.50 1 calc PR A 2
C5*B C 0.0867(4) 0.7760(3) 0.0058(3) 0.048(2) Uani 0.50 1 d P A 2
H5*B H 0.0913 0.7797 -0.0238 0.058 Uiso 0.50 1 calc PR A 2
C6*B C 0.1327(4) 0.7716(3) 0.0345(3) 0.050(3) Uani 0.50 1 d P A 2
H6*B H 0.1685 0.7719 0.0241 0.060 Uiso 0.50 1 calc PR A 2
Zn" Zn 0.163917(19) 0.575761(14) 0.367320(15) 0.03325(12) Uani 1 1 d . . .
C1" C 0.04121(17) 0.54915(14) 0.36194(14) 0.0402(11) Uani 1 1 d . . .
C2" C 0.00576(18) 0.50948(14) 0.36040(15) 0.0465(12) Uani 1 1 d . . .
H2" H -0.0332 0.5096 0.3560 0.056 Uiso 1 1 calc R . .
C3" C 0.03812(18) 0.47210(14) 0.36641(14) 0.0450(12) Uani 1 1 d . . .
H3" H 0.0262 0.4409 0.3663 0.054 Uiso 1 1 calc R . .
C4" C 0.09382(17) 0.48778(13) 0.37296(13) 0.0370(10) Uani 1 1 d . . .
C5" C 0.13945(18) 0.45924(13) 0.37973(13) 0.0378(10) Uani 1 1 d . . .
C6" C 0.19422(17) 0.47429(12) 0.38761(12) 0.0320(10) Uani 1 1 d . . .
C7" C 0.24202(18) 0.44531(14) 0.39831(13) 0.0417(11) Uani 1 1 d . . .
H7" H 0.2418 0.4127 0.4012 0.050 Uiso 1 1 calc R . .
C8" C 0.28611(18) 0.47260(13) 0.40332(12) 0.0361(10) Uani 1 1 d . . .
H8" H 0.3228 0.4628 0.4100 0.043 Uiso 1 1 calc R . .
C9" C 0.26790(17) 0.51970(13) 0.39665(12) 0.0326(10) Uani 1 1 d . . .
C10" C 0.30076(16) 0.55856(13) 0.40014(12) 0.0329(10) Uani 1 1 d . . .
C11" C 0.28371(17) 0.60464(13) 0.39517(12) 0.0348(10) Uani 1 1 d . . .
C12" C 0.31724(18) 0.64441(13) 0.40500(12) 0.0389(11) Uani 1 1 d . . .
H12" H 0.3549 0.6443 0.4148 0.047 Uiso 1 1 calc R . .
C13" C 0.28579(18) 0.68132(14) 0.39778(14) 0.0438(11) Uani 1 1 d . . .
H13" H 0.2969 0.7125 0.4018 0.053 Uiso 1 1 calc R . .
C14" C 0.23155(18) 0.66563(13) 0.38274(13) 0.0394(11) Uani 1 1 d . . .
C15" C 0.18543(19) 0.69355(13) 0.37331(14) 0.0446(12) Uani 1 1 d . . .
C16" C 0.13159(19) 0.67947(13) 0.36656(14) 0.0420(11) Uani 1 1 d . . .
C17" C 0.0839(2) 0.70858(15) 0.35663(17) 0.0580(14) Uani 1 1 d . . .
H17" H 0.0840 0.7411 0.3535 0.070 Uiso 1 1 calc R . .
C18" C 0.0396(2) 0.68093(15) 0.35275(17) 0.0613(14) Uani 1 1 d . . .
H18" H 0.0027 0.6905 0.3467 0.074 Uiso 1 1 calc R . .
C19" C 0.05815(18) 0.63438(13) 0.35936(15) 0.0441(12) Uani 1 1 d . . .
C20" C 0.02323(18) 0.59567(14) 0.35685(15) 0.0460(12) Uani 1 1 d . . .
N21" N 0.09487(14) 0.53503(11) 0.36987(11) 0.0385(9) Uani 1 1 d . . .
N22" N 0.21129(14) 0.51909(10) 0.38655(10) 0.0342(8) Uani 1 1 d . . .
N23" N 0.23093(14) 0.61804(10) 0.38226(10) 0.0343(8) Uani 1 1 d . . .
N24" N 0.11389(15) 0.63389(10) 0.36718(11) 0.0420(9) Uani 1 1 d . . .
C25" C 0.13091(18) 0.40757(13) 0.38139(14) 0.0387(11) Uani 1 1 d . . .
C26" C 0.15707(16) 0.38057(13) 0.35256(13) 0.0333(10) Uani 1 1 d . . .
H26" H 0.1785 0.3952 0.3322 0.040 Uiso 1 1 calc R . .
N27" N 0.15310(14) 0.33391(11) 0.35239(11) 0.0389(9) Uani 1 1 d . . .
C28" C 0.1217(2) 0.31407(15) 0.38001(18) 0.0589(14) Uani 1 1 d . . .
H28" H 0.1189 0.2814 0.3800 0.071 Uiso 1 1 calc R . .
C29" C 0.0930(2) 0.33855(17) 0.40855(19) 0.0711(16) Uani 1 1 d . . .
H29" H 0.0701 0.3232 0.4273 0.085 Uiso 1 1 calc R . .
C30" C 0.0981(2) 0.38646(15) 0.40961(17) 0.0587(14) Uani 1 1 d . . .
H30" H 0.0792 0.4042 0.4295 0.070 Uiso 1 1 calc R . .
C31" C 0.36137(17) 0.55118(12) 0.41073(12) 0.0341(10) Uani 1 1 d . . .
C32" C 0.38025(19) 0.53049(13) 0.44941(13) 0.0417(11) Uani 1 1 d . . .
H32" H 0.3543 0.5206 0.4688 0.050 Uiso 1 1 calc R . .
C33" C 0.43575(18) 0.52420(13) 0.45978(14) 0.0405(11) Uani 1 1 d . . .
H33" H 0.4479 0.5107 0.4863 0.049 Uiso 1 1 calc R . .
C34" C 0.47314(19) 0.53759(14) 0.43136(14) 0.0416(11) Uani 1 1 d . . .
C35" C 0.45544(19) 0.55810(13) 0.39293(14) 0.0411(11) Uani 1 1 d . . .
H35" H 0.4816 0.5675 0.3735 0.049 Uiso 1 1 calc R . .
C36" C 0.40037(17) 0.56477(12) 0.38293(13) 0.0340(10) Uani 1 1 d . . .
H36" H 0.3888 0.5789 0.3566 0.041 Uiso 1 1 calc R . .
C37" C 0.19814(19) 0.74455(14) 0.37006(16) 0.0489(13) Uani 1 1 d . . .
C38" C 0.23227(19) 0.76009(15) 0.33870(17) 0.0526(13) Uani 1 1 d . . .
H38" H 0.2464 0.7387 0.3193 0.063 Uiso 1 1 calc R . .
C39" C 0.2457(2) 0.80692(16) 0.3356(2) 0.0657(16) Uani 1 1 d . . .
H39" H 0.2685 0.8171 0.3141 0.079 Uiso 1 1 calc R . .
C40" C 0.2259(2) 0.83801(17) 0.3638(2) 0.0656(17) Uani 1 1 d . . .
C41" C 0.1928(2) 0.82409(16) 0.3934(2) 0.0690(17) Uani 1 1 d . . .
H41" H 0.1792 0.8459 0.4127 0.083 Uiso 1 1 calc R . .
C42" C 0.1777(2) 0.77672(15) 0.39652(18) 0.0622(15) Uani 1 1 d . . .
H42" H 0.1531 0.7675 0.4172 0.075 Uiso 1 1 calc R . .
C43" C -0.0372(2) 0.60316(14) 0.34738(17) 0.0496(13) Uani 1 1 d . . .
C44" C -0.06794(19) 0.62849(14) 0.37334(18) 0.0584(14) Uani 1 1 d . . .
H44" H -0.0502 0.6422 0.3980 0.070 Uiso 1 1 calc R . .
C45" C -0.1242(2) 0.63539(16) 0.3656(2) 0.0738(18) Uani 1 1 d . . .
H45" H -0.1441 0.6535 0.3845 0.089 Uiso 1 1 calc R . .
C46" C -0.1500(2) 0.61586(18) 0.3308(2) 0.083(2) Uani 1 1 d . . .
C47" C -0.1202(2) 0.58878(18) 0.3030(2) 0.0747(17) Uani 1 1 d . . .
H47" H -0.1384 0.5745 0.2789 0.090 Uiso 1 1 calc R . .
C48" C -0.0638(2) 0.58316(14) 0.31137(18) 0.0595(14) Uani 1 1 d . . .
H48" H -0.0433 0.5656 0.2924 0.071 Uiso 1 1 calc R . .
O49" O 0.52823(12) 0.52944(9) 0.44222(10) 0.0492(8) Uani 1 1 d . . .
H49" H 0.5502 0.5321 0.4125 0.11(2) Uiso 1 1 d R . .
O50" O 0.24123(14) 0.88331(11) 0.35915(15) 0.0916(14) Uani 1 1 d . . .
H50" H 0.2277 0.9046 0.3784 0.14(3) Uiso 1 1 d R . .
O51" O -0.20648(15) 0.62175(13) 0.32347(18) 0.1110(17) Uani 1 1 d . . .
H51" H -0.2245 0.6032 0.3023 0.19(3) Uiso 1 1 d R . .
Zn' Zn 0.207373(19) 0.296777(14) 0.313244(15) 0.03345(12) Uani 1 1 d . . .
C1' C 0.31659(17) 0.32509(13) 0.36279(13) 0.0356(10) Uani 1 1 d . . .
C2' C 0.35548(16) 0.36299(12) 0.36722(13) 0.0338(10) Uani 1 1 d . . .
H2' H 0.3852 0.3657 0.3881 0.041 Uiso 1 1 calc R . .
C3' C 0.34146(16) 0.39344(12) 0.33625(12) 0.0313(9) Uani 1 1 d . . .
H3' H 0.3602 0.4213 0.3306 0.038 Uiso 1 1 calc R . .
C4' C 0.29340(16) 0.37644(12) 0.31338(12) 0.0291(9) Uani 1 1 d . . .
C5' C 0.26645(16) 0.39789(12) 0.27738(12) 0.0310(9) Uani 1 1 d . . .
C6' C 0.22103(16) 0.37950(12) 0.25286(13) 0.0341(10) Uani 1 1 d . . .
C7' C 0.19529(15) 0.40122(13) 0.21501(12) 0.0325(10) Uani 1 1 d . . .
H7' H 0.2047 0.4302 0.2034 0.039 Uiso 1 1 calc R . .
C8' C 0.15528(16) 0.37230(12) 0.19943(13) 0.0365(10) Uani 1 1 d . . .
H8' H 0.1311 0.3772 0.1750 0.044 Uiso 1 1 calc R . .
C9' C 0.15635(16) 0.33329(13) 0.22658(14) 0.0366(10) Uani 1 1 d . . .
C10' C 0.12344(17) 0.29353(13) 0.22005(14) 0.0380(11) Uani 1 1 d . . .
C11' C 0.12416(17) 0.25413(13) 0.24613(14) 0.0368(10) Uani 1 1 d . . .
C12' C 0.09032(19) 0.21424(14) 0.23879(15) 0.0482(12) Uani 1 1 d . . .
H12' H 0.0635 0.2099 0.2158 0.058 Uiso 1 1 calc R . .
C13' C 0.10324(18) 0.18424(14) 0.26998(15) 0.0466(12) Uani 1 1 d . . .
H13' H 0.0874 0.1546 0.2732 0.056 Uiso 1 1 calc R . .
C14' C 0.14523(17) 0.20464(14) 0.29783(14) 0.0400(11) Uani 1 1 d . . .
C15' C 0.17107(18) 0.18330(13) 0.33312(15) 0.0410(11) Uani 1 1 d . . .
C16' C 0.21536(17) 0.20181(13) 0.35894(14) 0.0396(11) Uani 1 1 d . . .
C17' C 0.2491(2) 0.17582(14) 0.38831(16) 0.0548(14) Uani 1 1 d . . .
H17' H 0.2430 0.1448 0.3966 0.066 Uiso 1 1 calc R . .
C18' C 0.2912(2) 0.20276(15) 0.40246(16) 0.0624(15) Uani 1 1 d . . .
H18' H 0.3202 0.1943 0.4226 0.075 Uiso 1 1 calc R . .
C19' C 0.28417(18) 0.24725(14) 0.38140(14) 0.0455(12) Uani 1 1 d . . .
C20' C 0.32043(17) 0.28419(13) 0.38588(13) 0.0372(10) Uani 1 1 d . . .
N21' N 0.27770(13) 0.33482(10) 0.32985(10) 0.0308(8) Uani 1 1 d . . .
N22' N 0.19655(13) 0.33855(10) 0.25943(10) 0.0310(8) Uani 1 1 d . . .
N23' N 0.15764(13) 0.24829(10) 0.28288(11) 0.0378(9) Uani 1 1 d . . .
N24' N 0.23693(14) 0.24547(10) 0.35512(11) 0.0390(9) Uani 1 1 d . . .
C25' C 0.29100(16) 0.44113(12) 0.26119(14) 0.0321(10) Uani 1 1 d . . .
C26' C 0.30785(16) 0.44269(12) 0.22036(13) 0.0303(9) Uani 1 1 d . . .
H26' H 0.3053 0.4152 0.2039 0.036 Uiso 1 1 calc R . .
N27' N 0.32770(13) 0.48073(10) 0.20226(10) 0.0310(8) Uani 1 1 d . . .
C28' C 0.33521(16) 0.51830(12) 0.22671(14) 0.0346(10) Uani 1 1 d . . .
H28' H 0.3504 0.5450 0.2145 0.042 Uiso 1 1 calc R . .
C29' C 0.32226(17) 0.52023(13) 0.26813(14) 0.0395(11) Uani 1 1 d . . .
H29' H 0.3292 0.5474 0.2845 0.047 Uiso 1 1 calc R . .
C30' C 0.29841(16) 0.48143(12) 0.28641(13) 0.0339(10) Uani 1 1 d . . .
H30' H 0.2876 0.4822 0.3149 0.041 Uiso 1 1 calc R . .
C31' C 0.08661(17) 0.29206(13) 0.18019(14) 0.0408(11) Uani 1 1 d . . .
C32' C 0.03915(18) 0.31887(15) 0.17414(16) 0.0540(13) Uani 1 1 d . . .
H32' H 0.0305 0.3396 0.1961 0.065 Uiso 1 1 calc R . .
C33' C 0.00454(19) 0.31682(16) 0.13820(16) 0.0604(14) Uani 1 1 d . . .
H33' H -0.0273 0.3358 0.1355 0.072 Uiso 1 1 calc R . .
C34' C 0.01635(19) 0.28712(15) 0.10625(16) 0.0529(13) Uani 1 1 d . . .
C35' C 0.0640(2) 0.26097(15) 0.10991(15) 0.0538(13) Uani 1 1 d . . .
H35' H 0.0734 0.2416 0.0871 0.065 Uiso 1 1 calc R . .
C36' C 0.09786(18) 0.26327(15) 0.14714(14) 0.0472(12) Uani 1 1 d . . .
H36' H 0.1297 0.2444 0.1498 0.057 Uiso 1 1 calc R . .
C37' C 0.15365(18) 0.13536(14) 0.34340(15) 0.0430(11) Uani 1 1 d . . .
C38' C 0.13181(19) 0.12610(14) 0.38177(16) 0.0521(13) Uani 1 1 d . . .
H38' H 0.1278 0.1506 0.4014 0.062 Uiso 1 1 calc R . .
C39' C 0.11527(19) 0.08131(15) 0.39275(16) 0.0546(13) Uani 1 1 d . . .
H39' H 0.1011 0.0750 0.4196 0.065 Uiso 1 1 calc R . .
C40' C 0.1205(2) 0.04677(15) 0.36265(18) 0.0540(13) Uani 1 1 d . . .
C41' C 0.1424(3) 0.05579(17) 0.32404(19) 0.0770(17) Uani 1 1 d . . .
H41' H 0.1461 0.0317 0.3040 0.092 Uiso 1 1 calc R . .
C42' C 0.1590(2) 0.10001(15) 0.31465(18) 0.0657(15) Uani 1 1 d . . .
H42' H 0.1743 0.1061 0.2881 0.079 Uiso 1 1 calc R . .
C43' C 0.37103(18) 0.27708(12) 0.41564(14) 0.0392(11) Uani 1 1 d . . .
C44' C 0.42285(18) 0.27927(13) 0.39955(14) 0.0403(11) Uani 1 1 d . . .
H44' H 0.4259 0.2849 0.3700 0.048 Uiso 1 1 calc R . .
C45' C 0.46983(19) 0.27349(15) 0.42570(15) 0.0506(12) Uani 1 1 d . . .
H45' H 0.5049 0.2765 0.4144 0.061 Uiso 1 1 calc R . .
C46' C 0.46578(19) 0.26308(14) 0.46916(14) 0.0452(11) Uani 1 1 d . . .
C47' C 0.41549(18) 0.26099(13) 0.48519(13) 0.0405(11) Uani 1 1 d . . .
H47' H 0.4124 0.2547 0.5146 0.049 Uiso 1 1 calc R . .
C48' C 0.36840(19) 0.26809(13) 0.45857(14) 0.0421(11) Uani 1 1 d . . .
H48' H 0.3335 0.2667 0.4703 0.051 Uiso 1 1 calc R . .
O49' O -0.01932(14) 0.28470(11) 0.07036(11) 0.0670(10) Uani 1 1 d . . .
H49' H 0.0023 0.2675 0.0485 0.093(19) Uiso 1 1 d R . .
O50' O 0.10359(14) 0.00240(10) 0.37370(12) 0.0678(10) Uani 1 1 d . . .
H50' H 0.1176 -0.0185 0.3517 0.22(4) Uiso 1 1 d R . .
O51' O 0.51415(13) 0.25727(10) 0.49338(10) 0.0614(9) Uani 1 1 d . . .
H51' H 0.5062 0.2496 0.5266 0.145 Uiso 1 1 d . . .
C52 C 0.8638(2) 0.36993(17) 0.2173(2) 0.0655(16) Uani 1 1 d . . .
C53 C 0.8911(2) 0.32916(19) 0.2144(2) 0.0791(18) Uani 1 1 d . . .
H53 H 0.9196 0.3250 0.1954 0.095 Uiso 1 1 calc R . .
C54 C 0.8750(3) 0.2946(2) 0.2405(3) 0.106(3) Uani 1 1 d . . .
H54 H 0.8921 0.2653 0.2391 0.127 Uiso 1 1 calc R . .
C55 C 0.8344(4) 0.3013(3) 0.2688(3) 0.126(4) Uani 1 1 d . . .
H55 H 0.8252 0.2776 0.2880 0.152 Uiso 1 1 calc R . .
C56 C 0.8078(3) 0.3433(4) 0.2683(2) 0.110(3) Uani 1 1 d . . .
H56 H 0.7786 0.3477 0.2865 0.132 Uiso 1 1 calc R . .
C57 C 0.8215(3) 0.3772(2) 0.2437(2) 0.0830(18) Uani 1 1 d . . .
H57 H 0.8030 0.4060 0.2440 0.100 Uiso 1 1 calc R . .
N58 N 0.8810(2) 0.40793(18) 0.18905(18) 0.0796(15) Uani 1 1 d . . .
O59 O 0.8561(2) 0.44250(15) 0.18949(16) 0.1126(17) Uani 1 1 d . . .
O60 O 0.9213(3) 0.40180(15) 0.16818(19) 0.141(2) Uani 1 1 d . . .
C61 C 0.48543(18) 0.37313(14) 0.31067(16) 0.0432(11) Uani 1 1 d . . .
C62 C 0.46062(19) 0.39338(16) 0.27271(16) 0.0541(13) Uani 1 1 d . . .
H62 H 0.4518 0.3757 0.2478 0.065 Uiso 1 1 calc R . .
C63 C 0.45005(18) 0.44078(16) 0.27425(16) 0.0510(12) Uani 1 1 d . . .
H63 H 0.4342 0.4567 0.2501 0.061 Uiso 1 1 calc R . .
C64 C 0.4634(2) 0.46381(16) 0.31229(19) 0.0575(14) Uani 1 1 d . . .
H64 H 0.4570 0.4960 0.3138 0.069 Uiso 1 1 calc R . .
C65 C 0.4853(2) 0.4418(2) 0.34726(19) 0.0669(15) Uani 1 1 d . . .
H65 H 0.4925 0.4584 0.3730 0.080 Uiso 1 1 calc R . .
C66 C 0.4972(2) 0.39646(19) 0.34608(17) 0.0611(14) Uani 1 1 d . . .
H66 H 0.5138 0.3815 0.3705 0.073 Uiso 1 1 calc R . .
N67 N 0.49963(19) 0.32372(16) 0.30816(16) 0.0687(12) Uani 1 1 d . . .
O68 O 0.52683(16) 0.30629(12) 0.33799(12) 0.0757(11) Uani 1 1 d . . .
O69 O 0.48350(16) 0.30137(12) 0.27545(14) 0.0825(12) Uani 1 1 d . . .
C70 C 0.5011(2) 0.12321(15) 0.26362(15) 0.0476(12) Uani 1 1 d . . .
C71 C 0.4529(2) 0.12515(18) 0.28260(17) 0.0621(14) Uani 1 1 d . . .
H71 H 0.4257 0.1020 0.2775 0.075 Uiso 1 1 calc R . .
C72 C 0.4442(2) 0.16166(19) 0.30963(18) 0.0666(15) Uani 1 1 d . . .
H72 H 0.4105 0.1639 0.3232 0.080 Uiso 1 1 calc R . .
C73 C 0.4835(3) 0.19431(17) 0.31675(17) 0.0647(15) Uani 1 1 d . . .
H73 H 0.4773 0.2192 0.3355 0.078 Uiso 1 1 calc R . .
C74 C 0.5326(2) 0.19187(16) 0.29700(15) 0.0552(13) Uani 1 1 d . . .
H74 H 0.5595 0.2153 0.3017 0.066 Uiso 1 1 calc R . .
C75 C 0.5420(2) 0.15580(15) 0.27093(14) 0.0515(13) Uani 1 1 d . . .
H75 H 0.5761 0.1530 0.2580 0.062 Uiso 1 1 calc R . .
N76 N 0.5117(2) 0.08528(15) 0.23448(15) 0.0705(13) Uani 1 1 d . . .
O77 O 0.47225(17) 0.05903(12) 0.22440(13) 0.0851(12) Uani 1 1 d . . .
O78 O 0.5570(2) 0.08068(14) 0.22140(14) 0.0942(14) Uani 1 1 d . . .
C79 C 0.3655(2) 0.18089(15) 0.21304(15) 0.0490(12) Uani 1 1 d . . .
C80 C 0.3219(2) 0.1698(2) 0.23635(17) 0.0670(15) Uani 1 1 d . . .
H80 H 0.3053 0.1402 0.2344 0.080 Uiso 1 1 calc R . .
C81 C 0.3033(2) 0.2030(2) 0.2625(2) 0.0852(19) Uani 1 1 d . . .
H81 H 0.2730 0.1970 0.2793 0.102 Uiso 1 1 calc R . .
C82 C 0.3292(2) 0.2459(2) 0.2643(2) 0.085(2) Uani 1 1 d . . .
H82 H 0.3163 0.2689 0.2827 0.102 Uiso 1 1 calc R . .
C83 C 0.3726(2) 0.25589(17) 0.24045(19) 0.0674(16) Uani 1 1 d . . .
H83 H 0.3896 0.2853 0.2425 0.081 Uiso 1 1 calc R . .
C84 C 0.3914(2) 0.22307(16) 0.21357(17) 0.0601(14) Uani 1 1 d . . .
H84 H 0.4210 0.2292 0.1961 0.072 Uiso 1 1 calc R . .
N85 N 0.38766(19) 0.14488(13) 0.18464(13) 0.0534(11) Uani 1 1 d . . .
O86 O 0.42856(17) 0.15291(11) 0.16604(12) 0.0697(10) Uani 1 1 d . . .
O87 O 0.36169(15) 0.10812(11) 0.18160(12) 0.0706(10) Uani 1 1 d . . .
C88 C 0.4871(3) 0.13005(17) 0.0049(2) 0.0653(15) Uani 1 1 d . . .
C89 C 0.4483(3) 0.11025(19) -0.02403(19) 0.0838(19) Uani 1 1 d . . .
H89 H 0.4573 0.0996 -0.0513 0.101 Uiso 1 1 calc R . .
C90 C 0.3942(3) 0.10716(18) -0.0095(2) 0.0778(17) Uani 1 1 d . . .
H90 H 0.3653 0.0947 -0.0277 0.093 Uiso 1 1 calc R . .
C91 C 0.3839(3) 0.12193(18) 0.0301(2) 0.0852(19) Uani 1 1 d . . .
H91 H 0.3478 0.1199 0.0396 0.102 Uiso 1 1 calc R . .
C92 C 0.4261(3) 0.14002(19) 0.0570(2) 0.0838(19) Uani 1 1 d . . .
H92 H 0.4188 0.1499 0.0849 0.101 Uiso 1 1 calc R . .
C93 C 0.4764(3) 0.14339(16) 0.04350(19) 0.0701(16) Uani 1 1 d . . .
H93 H 0.5051 0.1556 0.0620 0.084 Uiso 1 1 calc R . .
N94 N 0.5453(3) 0.1344(2) -0.0073(3) 0.108(2) Uani 1 1 d . . .
O95 O 0.5815(2) 0.14660(18) 0.0168(2) 0.135(2) Uani 1 1 d . . .
O96 O 0.5529(3) 0.1239(2) -0.0463(2) 0.156(2) Uani 1 1 d . . .
C97 C 0.0034(3) 0.92829(16) 0.23197(17) 0.0642(15) Uani 1 1 d . . .
C98 C -0.0375(2) 0.89372(17) 0.22774(17) 0.0632(14) Uani 1 1 d . . .
H98 H -0.0707 0.8963 0.2419 0.076 Uiso 1 1 calc R . .
C99 C -0.0279(3) 0.85653(19) 0.20265(19) 0.0743(16) Uani 1 1 d . . .
H99 H -0.0543 0.8325 0.1994 0.089 Uiso 1 1 calc R . .
C100 C 0.0203(3) 0.8540(2) 0.1820(2) 0.0869(19) Uani 1 1 d . . .
H100 H 0.0268 0.8280 0.1647 0.104 Uiso 1 1 calc R . .
C101 C 0.0598(3) 0.8889(2) 0.1859(2) 0.0861(18) Uani 1 1 d . . .
H101 H 0.0923 0.8867 0.1708 0.103 Uiso 1 1 calc R . .
C102 C 0.0518(2) 0.9262(2) 0.2113(2) 0.0712(16) Uani 1 1 d . . .
H102 H 0.0785 0.9500 0.2148 0.085 Uiso 1 1 calc R . .
N103 N -0.0063(2) 0.96775(17) 0.25820(17) 0.0797(14) Uani 1 1 d . . .
O104 O -0.0521(2) 0.97270(14) 0.27250(15) 0.1008(14) Uani 1 1 d . . .
O105 O 0.0336(2) 0.99556(13) 0.26649(16) 0.1074(16) Uani 1 1 d . . .

loop_
_atom_site_aniso_label
_atom_site_aniso_U_11
_atom_site_aniso_U_22
_atom_site_aniso_U_33
_atom_site_aniso_U_23
_atom_site_aniso_U_13
_atom_site_aniso_U_12
Zn 0.0348(3) 0.0277(3) 0.0371(3) 0.0028(2) -0.0037(2) 0.0008(2)
C1 0.035(3) 0.037(3) 0.043(3) 0.000(2) 0.000(2) 0.001(2)
C2 0.038(3) 0.043(3) 0.042(3) 0.003(2) -0.010(2) -0.003(2)
C3 0.041(3) 0.035(3) 0.040(3) 0.0025(19) -0.009(2) -0.008(2)
C4 0.047(3) 0.029(3) 0.031(2) -0.0007(18) 0.003(2) -0.006(2)
C5 0.047(3) 0.026(2) 0.034(2) -0.0023(18) 0.004(2) 0.007(2)
C6 0.039(3) 0.028(2) 0.039(3) 0.0045(18) -0.007(2) 0.0000(19)
C7 0.048(3) 0.032(2) 0.036(3) 0.0021(18) -0.012(2) 0.001(2)
C8 0.040(3) 0.036(3) 0.039(3) -0.0006(19) -0.015(2) 0.003(2)
C9 0.039(3) 0.035(3) 0.029(2) -0.0041(18) -0.014(2) 0.001(2)
C10 0.042(3) 0.035(3) 0.032(2) 0.0007(18) -0.011(2) 0.002(2)
C11 0.038(3) 0.029(3) 0.042(3) -0.0033(19) -0.004(2) -0.003(2)
C12 0.032(3) 0.043(3) 0.043(3) -0.001(2) -0.013(2) 0.004(2)
C13 0.047(3) 0.031(2) 0.047(3) -0.0024(19) -0.007(2) -0.003(2)
C14 0.035(3) 0.030(3) 0.043(3) -0.0037(19) -0.003(2) -0.0009(19)
C15 0.049(3) 0.020(2) 0.045(3) -0.0044(18) 0.000(2) -0.014(2)
C16 0.034(3) 0.031(3) 0.047(3) 0.0018(19) 0.005(2) 0.0067(19)
C17 0.048(3) 0.029(2) 0.049(3) -0.002(2) 0.003(2) 0.000(2)
C18 0.035(3) 0.029(2) 0.053(3) 0.0056(19) 0.001(2) 0.010(2)
C19 0.028(2) 0.041(3) 0.037(3) -0.0034(19) 0.000(2) 0.002(2)
C20 0.039(3) 0.032(3) 0.042(3) -0.0027(19) -0.007(2) -0.001(2)
N21 0.044(2) 0.026(2) 0.036(2) 0.0014(15) -0.0014(17) 0.0014(15)
N22 0.040(2) 0.027(2) 0.035(2) 0.0024(14) -0.0116(17) -0.0017(15)
N23 0.039(2) 0.027(2) 0.039(2) -0.0038(15) -0.0033(17) 0.0001(15)
N24 0.039(2) 0.0203(19) 0.047(2) 0.0039(15) -0.0035(17) 0.0024(15)
C25 0.034(3) 0.038(3) 0.036(3) 0.005(2) -0.009(2) 0.004(2)
C26 0.030(2) 0.037(3) 0.039(3) 0.007(2) -0.006(2) -0.0025(19)
N27 0.042(2) 0.019(2) 0.043(2) 0.0042(15) -0.0144(18) 0.0002(15)
C28 0.041(3) 0.031(2) 0.047(3) 0.008(2) -0.009(2) -0.002(2)
C29 0.048(3) 0.041(3) 0.039(3) 0.008(2) -0.005(2) -0.009(2)
C30 0.047(3) 0.035(3) 0.034(3) 0.0053(19) -0.002(2) 0.001(2)
C31 0.046(3) 0.024(2) 0.044(3) 0.0008(19) -0.015(2) -0.0001(19)
C32 0.049(3) 0.076(3) 0.057(3) 0.023(3) -0.012(3) 0.002(3)
C33 0.065(4) 0.084(4) 0.070(4) 0.037(3) -0.026(3) 0.001(3)
C34 0.039(3) 0.047(3) 0.060(3) 0.003(2) -0.013(3) 0.005(2)
C35 0.038(3) 0.078(3) 0.045(3) -0.004(2) -0.006(2) 0.003(2)
C36 0.047(3) 0.066(3) 0.050(3) -0.010(2) -0.011(3) 0.009(2)
C37 0.041(3) 0.031(3) 0.070(3) 0.002(2) 0.001(3) -0.004(2)
C38 0.043(3) 0.033(3) 0.076(4) 0.005(2) -0.012(3) 0.006(2)
C39 0.036(3) 0.042(3) 0.119(5) 0.023(3) -0.019(3) -0.004(2)
C40 0.067(4) 0.016(3) 0.134(6) 0.005(3) -0.036(4) 0.000(3)
C41 0.076(4) 0.035(3) 0.104(5) -0.005(3) 0.010(4) -0.004(3)
C42 0.067(4) 0.038(3) 0.072(4) 0.001(2) 0.007(3) 0.008(2)
C43 0.040(3) 0.031(2) 0.053(3) 0.005(2) -0.001(2) 0.006(2)
C44 0.059(3) 0.032(2) 0.046(3) 0.008(2) -0.014(2) 0.000(2)
C45 0.052(3) 0.044(3) 0.062(3) 0.008(2) -0.014(3) 0.006(2)
C46 0.032(3) 0.052(3) 0.092(4) 0.025(3) -0.019(3) -0.008(2)
C47 0.036(3) 0.036(3) 0.100(4) 0.000(3) 0.008(3) 0.005(2)
C48 0.039(3) 0.036(3) 0.076(4) 0.010(2) -0.004(3) -0.006(2)
O49 0.042(2) 0.074(2) 0.076(3) -0.0011(18) -0.0242(19) 0.0089(17)
O50 0.093(3) 0.033(2) 0.177(5) 0.003(2) -0.007(4) -0.0071(19)
O51 0.038(2) 0.075(2) 0.128(4) 0.015(2) -0.019(2) 0.0072(18)
Zn* 0.0356(3) 0.0247(3) 0.0354(3) 0.00332(19) -0.0122(2) -0.0026(2)
C1* 0.032(2) 0.029(2) 0.031(2) -0.0012(18) -0.0050(19) -0.0011(18)
C2* 0.037(3) 0.034(2) 0.034(2) 0.0054(19) -0.003(2) 0.0046(19)
C3* 0.040(3) 0.030(2) 0.031(2) 0.0074(18) -0.006(2) -0.0032(19)
C4* 0.029(2) 0.029(2) 0.040(3) 0.0018(18) -0.003(2) -0.0018(18)
C5* 0.032(2) 0.033(2) 0.034(2) -0.0059(18) -0.0026(19) -0.0004(18)
C6* 0.038(3) 0.025(2) 0.035(2) 0.0021(18) -0.011(2) -0.0056(18)
C7* 0.043(3) 0.030(2) 0.037(3) 0.0074(19) -0.008(2) -0.0080(19)
C8* 0.037(3) 0.044(3) 0.051(3) -0.001(2) -0.017(2) -0.010(2)
C9* 0.040(3) 0.033(2) 0.034(2) -0.0006(19) -0.010(2) 0.0071(19)
C10* 0.035(3) 0.039(3) 0.035(3) -0.0003(19) -0.016(2) -0.0015(19)
C11* 0.056(3) 0.026(2) 0.039(3) 0.0095(19) -0.013(2) 0.003(2)
C12* 0.053(3) 0.053(3) 0.054(3) 0.011(2) -0.030(3) -0.015(2)
C13* 0.053(3) 0.040(3) 0.049(3) 0.016(2) -0.022(2) 0.001(2)
C14* 0.045(3) 0.032(3) 0.042(3) 0.0008(19) -0.015(2) -0.002(2)
C15* 0.037(3) 0.026(2) 0.039(3) -0.0012(18) -0.006(2) 0.0041(18)
C16* 0.027(2) 0.035(2) 0.034(2) 0.0016(19) -0.0075(19) 0.0013(18)
C17* 0.037(3) 0.027(2) 0.046(3) 0.0005(19) 0.000(2) -0.0024(18)
C18* 0.027(2) 0.041(3) 0.034(2) 0.0023(19) -0.0059(19) -0.0059(19)
C19* 0.031(2) 0.027(2) 0.039(3) -0.0022(18) -0.010(2) -0.0032(18)
C20* 0.029(2) 0.031(2) 0.035(2) -0.0011(18) -0.0037(19) 0.0017(18)
N21* 0.033(2) 0.0302(19) 0.033(2) -0.0003(15) -0.0135(16) -0.0003(15)
N22* 0.036(2) 0.0286(19) 0.038(2) 0.0013(15) -0.0136(17) -0.0016(15)
N23* 0.042(2) 0.0254(19) 0.038(2) 0.0090(15) -0.0172(17) -0.0057(15)
N24* 0.038(2) 0.0194(18) 0.033(2) 0.0030(14) -0.0071(16) -0.0029(14)
C25* 0.026(2) 0.033(2) 0.032(3) 0.0006(19) -0.0098(19) -0.0009(17)
C26* 0.028(2) 0.016(2) 0.047(3) -0.0015(18) -0.010(2) 0.0034(17)
N27* 0.031(2) 0.0197(19) 0.044(2) 0.0046(16) -0.0110(16) 0.0022(14)
C28* 0.036(3) 0.024(2) 0.043(3) 0.0061(19) -0.010(2) 0.0025(18)
C29* 0.047(3) 0.021(2) 0.041(3) -0.0051(19) -0.014(2) 0.0057(19)
C30* 0.037(3) 0.030(2) 0.039(3) 0.003(2) -0.010(2) -0.0011(19)
C31* 0.048(3) 0.032(2) 0.047(3) 0.001(2) -0.020(2) 0.001(2)
C34* 0.061(4) 0.058(3) 0.067(4) -0.011(3) -0.033(3) 0.019(3)
C37* 0.039(3) 0.034(3) 0.038(3) 0.005(2) -0.001(2) -0.0031(19)
C38* 0.044(3) 0.028(3) 0.046(3) -0.001(2) -0.011(2) -0.0028(19)
C39* 0.044(3) 0.038(3) 0.047(3) 0.005(2) 0.001(2) -0.008(2)
C40* 0.044(3) 0.023(3) 0.062(3) 0.004(2) -0.002(2) 0.000(2)
C41* 0.076(4) 0.025(3) 0.056(3) -0.003(2) 0.012(3) -0.005(2)
C42* 0.067(3) 0.032(3) 0.046(3) 0.004(2) 0.014(2) -0.003(2)
C43* 0.029(2) 0.029(2) 0.033(2) 0.0031(18) -0.0051(19) -0.0042(18)
C44* 0.041(3) 0.026(2) 0.042(3) 0.0012(18) -0.006(2) -0.0021(19)
C45* 0.039(3) 0.041(2) 0.031(2) 0.007(2) -0.014(2) 0.0029(19)
C46* 0.041(3) 0.041(3) 0.035(3) 0.007(2) -0.012(2) -0.006(2)
C47* 0.042(3) 0.034(2) 0.029(2) -0.0023(18) -0.006(2) -0.007(2)
C48* 0.028(2) 0.032(2) 0.043(3) 0.006(2) -0.004(2) -0.0010(18)
O49* 0.083(3) 0.099(3) 0.078(3) -0.026(2) -0.059(2) 0.027(2)
O50* 0.066(2) 0.0315(18) 0.069(2) 0.0042(16) 0.0053(18) -0.0117(15)
O51* 0.051(2) 0.062(2) 0.0313(17) 0.0089(14) -0.0198(15) -0.0002(15)
C32* 0.043(6) 0.080(7) 0.033(5) -0.010(5) -0.016(5) -0.001(5)
C33* 0.050(6) 0.065(7) 0.061(7) -0.001(5) -0.011(5) 0.008(5)
C35* 0.126(11) 0.091(9) 0.056(8) -0.037(6) -0.044(7) 0.018(8)
C36* 0.071(8) 0.092(8) 0.049(7) -0.017(6) -0.023(6) 0.037(6)
C2*B 0.052(6) 0.046(5) 0.048(6) -0.014(4) -0.003(5) 0.003(4)
C3*B 0.045(6) 0.075(7) 0.068(7) -0.009(5) -0.019(6) 0.011(5)
C5*B 0.059(6) 0.049(6) 0.034(5) -0.007(4) -0.019(5) -0.005(4)
C6*B 0.055(6) 0.036(5) 0.055(6) 0.014(4) -0.018(5) -0.014(4)
Zn" 0.0344(3) 0.0261(3) 0.0385(3) 0.0008(2) -0.0037(2) 0.0061(2)
C1" 0.033(3) 0.038(3) 0.049(3) 0.008(2) 0.003(2) 0.009(2)
C2" 0.032(3) 0.039(3) 0.068(3) 0.005(2) -0.002(2) 0.003(2)
C3" 0.040(3) 0.030(3) 0.066(3) 0.003(2) 0.008(2) 0.007(2)
C4" 0.035(3) 0.027(3) 0.049(3) 0.0039(19) 0.006(2) 0.0092(19)
C5" 0.040(3) 0.031(3) 0.042(3) 0.0020(19) 0.002(2) -0.003(2)
C6" 0.044(3) 0.018(2) 0.034(2) 0.0045(17) 0.004(2) 0.0079(18)
C7" 0.051(3) 0.026(2) 0.046(3) 0.0042(19) -0.010(2) 0.013(2)
C8" 0.038(3) 0.032(3) 0.037(3) 0.0033(18) -0.005(2) 0.007(2)
C9" 0.037(3) 0.035(3) 0.025(2) -0.0006(17) -0.0029(19) 0.012(2)
C10" 0.034(3) 0.034(3) 0.030(2) -0.0014(18) -0.0047(19) 0.0070(19)
C11" 0.042(3) 0.035(3) 0.027(2) 0.0015(18) -0.006(2) 0.002(2)
C12" 0.047(3) 0.036(3) 0.032(2) -0.0052(19) -0.015(2) 0.000(2)
C13" 0.044(3) 0.034(3) 0.052(3) -0.007(2) -0.015(2) 0.005(2)
C14" 0.047(3) 0.029(3) 0.041(3) -0.0080(18) -0.005(2) 0.007(2)
C15" 0.044(3) 0.027(3) 0.061(3) -0.008(2) -0.006(2) 0.020(2)
C16" 0.055(3) 0.017(2) 0.054(3) 0.0000(19) 0.001(2) 0.004(2)
C17" 0.050(3) 0.032(3) 0.090(4) -0.001(2) -0.009(3) 0.009(2)
C18" 0.041(3) 0.040(3) 0.102(4) 0.007(3) -0.002(3) 0.009(2)
C19" 0.036(3) 0.026(3) 0.071(3) 0.001(2) -0.001(2) 0.011(2)
C20" 0.036(3) 0.036(3) 0.066(3) 0.003(2) 0.006(2) 0.008(2)
N21" 0.031(2) 0.038(2) 0.046(2) -0.0002(16) 0.0040(17) 0.0067(16)
N22" 0.038(2) 0.036(2) 0.0283(19) 0.0056(14) -0.0044(16) 0.0087(16)
N23" 0.041(2) 0.024(2) 0.037(2) 0.0000(14) -0.0065(17) 0.0082(15)
N24" 0.041(2) 0.026(2) 0.058(2) -0.0011(16) -0.0015(19) 0.0070(16)
C25" 0.043(3) 0.024(2) 0.049(3) 0.004(2) 0.001(2) 0.0016(19)
C26" 0.036(3) 0.028(3) 0.035(3) 0.0068(18) -0.002(2) -0.0001(18)
N27" 0.032(2) 0.027(2) 0.057(3) 0.0058(16) 0.0033(18) -0.0006(15)
C28" 0.050(3) 0.032(3) 0.097(4) 0.015(3) 0.020(3) 0.001(2)
C29" 0.065(4) 0.055(4) 0.097(5) 0.025(3) 0.032(3) 0.010(3)
C30" 0.060(4) 0.039(3) 0.079(4) 0.016(2) 0.026(3) 0.015(2)
C31" 0.040(3) 0.031(2) 0.029(2) -0.0079(18) -0.014(2) 0.0090(19)
C32" 0.047(3) 0.040(3) 0.037(3) -0.0014(19) -0.005(2) 0.003(2)
C33" 0.045(3) 0.040(3) 0.034(3) -0.0010(19) -0.015(2) 0.009(2)
C34" 0.040(3) 0.042(3) 0.043(3) -0.007(2) -0.002(2) 0.012(2)
C35" 0.047(3) 0.038(2) 0.039(3) -0.003(2) 0.003(2) 0.004(2)
C36" 0.036(3) 0.027(2) 0.038(3) -0.0039(18) -0.005(2) 0.0050(18)
C37" 0.037(3) 0.034(3) 0.074(4) -0.015(2) -0.010(3) 0.016(2)
C38" 0.035(3) 0.040(3) 0.081(4) 0.001(2) -0.007(3) 0.005(2)
C39" 0.040(3) 0.038(3) 0.118(5) 0.006(3) -0.006(3) 0.006(2)
C40" 0.031(3) 0.036(3) 0.127(5) -0.003(3) -0.017(3) -0.005(2)
C41" 0.053(4) 0.033(3) 0.120(5) -0.025(3) -0.012(4) 0.005(2)
C42" 0.048(3) 0.039(3) 0.099(4) -0.014(3) 0.004(3) -0.003(2)
C43" 0.050(3) 0.021(2) 0.078(4) 0.010(2) -0.001(3) 0.003(2)
C44" 0.040(3) 0.034(3) 0.099(4) -0.012(3) -0.006(3) 0.008(2)
C45" 0.044(3) 0.043(3) 0.131(5) -0.006(3) -0.022(3) 0.013(2)
C46" 0.046(4) 0.051(3) 0.149(6) 0.017(4) -0.024(4) 0.017(3)
C47" 0.058(4) 0.061(4) 0.101(5) 0.013(3) -0.030(4) 0.003(3)
C48" 0.056(4) 0.034(3) 0.086(4) 0.006(3) -0.010(3) 0.009(2)
O49" 0.0414(19) 0.0457(18) 0.058(2) 0.0053(14) -0.0115(17) 0.0168(14)
O50" 0.055(2) 0.034(2) 0.182(4) 0.001(2) -0.015(3) -0.0023(17)
O51" 0.043(2) 0.072(2) 0.213(5) -0.001(3) -0.037(3) 0.019(2)
Zn' 0.0287(3) 0.0252(3) 0.0453(3) 0.0022(2) -0.0073(2) -0.00151(19)
C1' 0.032(2) 0.037(2) 0.037(3) 0.0044(19) -0.003(2) 0.0026(19)
C2' 0.032(2) 0.034(2) 0.034(2) -0.0033(19) -0.0048(19) -0.0048(18)
C3' 0.029(2) 0.028(2) 0.036(2) -0.0001(18) -0.0052(19) 0.0007(17)
C4' 0.032(2) 0.017(2) 0.038(2) 0.0002(17) -0.0022(19) 0.0010(16)
C5' 0.032(2) 0.026(2) 0.034(2) -0.0004(17) -0.0059(19) -0.0020(17)
C6' 0.033(2) 0.029(2) 0.039(3) 0.0005(18) -0.010(2) 0.0046(18)
C7' 0.028(2) 0.030(2) 0.037(2) 0.0037(18) -0.0115(19) 0.0018(18)
C8' 0.034(3) 0.030(2) 0.044(3) 0.0013(19) -0.012(2) 0.0019(18)
C9' 0.029(2) 0.030(2) 0.050(3) -0.002(2) -0.003(2) 0.0012(18)
C10' 0.033(3) 0.032(3) 0.048(3) -0.003(2) -0.009(2) 0.0061(19)
C11' 0.032(3) 0.029(2) 0.049(3) -0.006(2) 0.002(2) -0.0022(18)
C12' 0.047(3) 0.043(3) 0.052(3) -0.006(2) -0.009(2) -0.011(2)
C13' 0.052(3) 0.025(2) 0.063(3) -0.005(2) 0.005(3) -0.010(2)
C14' 0.037(3) 0.036(3) 0.046(3) -0.009(2) 0.001(2) -0.002(2)
C15' 0.041(3) 0.020(2) 0.063(3) -0.002(2) 0.004(2) -0.0067(19)
C16' 0.040(3) 0.027(2) 0.052(3) 0.010(2) -0.002(2) 0.001(2)
C17' 0.057(3) 0.027(3) 0.079(4) 0.018(2) -0.010(3) -0.015(2)
C18' 0.069(4) 0.047(3) 0.068(4) 0.029(3) -0.021(3) -0.008(3)
C19' 0.037(3) 0.047(3) 0.051(3) 0.012(2) -0.005(2) 0.003(2)
C20' 0.041(3) 0.028(2) 0.041(3) 0.0039(19) -0.011(2) -0.0061(19)
N21' 0.030(2) 0.0277(19) 0.034(2) 0.0040(14) -0.0074(16) 0.0038(14)
N22' 0.0286(19) 0.0255(19) 0.037(2) 0.0048(14) -0.0086(16) -0.0061(14)
N23' 0.034(2) 0.0199(19) 0.059(2) 0.0004(16) -0.0064(18) -0.0044(14)
N24' 0.036(2) 0.029(2) 0.051(2) 0.0005(16) -0.0044(18) 0.0016(16)
C25' 0.030(2) 0.016(2) 0.048(3) 0.0009(18) -0.010(2) -0.0007(16)
C26' 0.036(3) 0.022(2) 0.032(3) 0.0011(17) -0.006(2) 0.0013(17)
N27' 0.034(2) 0.0245(19) 0.033(2) 0.0037(15) -0.0105(16) -0.0002(14)
C28' 0.034(3) 0.022(2) 0.046(3) 0.007(2) -0.013(2) -0.0058(17)
C29' 0.042(3) 0.033(3) 0.043(3) -0.002(2) -0.008(2) -0.002(2)
C30' 0.029(2) 0.032(2) 0.040(3) 0.0003(19) -0.004(2) 0.0031(18)
C31' 0.036(3) 0.034(2) 0.050(3) -0.002(2) -0.010(2) -0.0047(19)
C32' 0.037(3) 0.055(3) 0.068(3) -0.022(2) -0.011(3) 0.007(2)
C33' 0.039(3) 0.064(3) 0.074(4) -0.015(3) -0.025(3) 0.015(2)
C34' 0.043(3) 0.047(3) 0.064(3) -0.006(2) -0.026(3) -0.006(2)
C35' 0.054(3) 0.050(3) 0.056(3) -0.010(2) -0.009(3) -0.005(2)
C36' 0.032(3) 0.052(3) 0.055(3) -0.005(2) -0.020(2) -0.007(2)
C37' 0.045(3) 0.034(3) 0.050(3) -0.002(2) 0.000(2) -0.006(2)
C38' 0.059(3) 0.031(3) 0.065(4) -0.004(2) 0.003(3) -0.010(2)
C39' 0.055(3) 0.050(3) 0.058(3) 0.003(3) -0.001(3) -0.010(2)
C40' 0.056(3) 0.031(3) 0.075(4) 0.003(3) 0.003(3) -0.012(2)
C41' 0.109(5) 0.043(3) 0.081(4) -0.013(3) 0.024(4) -0.015(3)
C42' 0.089(4) 0.029(3) 0.081(4) 0.004(3) 0.017(3) -0.002(3)
C43' 0.039(3) 0.029(2) 0.048(3) 0.0113(19) -0.007(2) -0.0065(19)
C44' 0.043(3) 0.037(2) 0.039(3) 0.0023(19) -0.004(2) 0.002(2)
C45' 0.037(3) 0.064(3) 0.050(3) 0.003(2) -0.004(2) 0.008(2)
C46' 0.041(3) 0.052(3) 0.041(3) 0.002(2) -0.010(2) 0.009(2)
C47' 0.045(3) 0.047(3) 0.028(2) 0.0050(19) -0.005(2) 0.005(2)
C48' 0.047(3) 0.033(2) 0.045(3) 0.007(2) -0.005(2) 0.001(2)
O49' 0.061(2) 0.069(2) 0.067(2) -0.0127(18) -0.027(2) 0.0066(18)
O50' 0.074(3) 0.0293(18) 0.101(3) 0.0126(18) 0.007(2) -0.0162(16)
O51' 0.054(2) 0.077(2) 0.050(2) 0.0066(16) -0.0199(17) 0.0121(17)
C52 0.048(4) 0.047(3) 0.100(5) 0.024(3) -0.012(3) -0.018(3)
C53 0.039(3) 0.069(4) 0.129(6) 0.022(4) 0.001(3) -0.002(3)
C54 0.079(5) 0.060(4) 0.175(8) 0.060(5) -0.033(5) -0.022(4)
C55 0.107(7) 0.143(8) 0.122(7) 0.099(6) -0.049(5) -0.076(6)
C56 0.066(5) 0.171(8) 0.093(6) 0.015(6) 0.013(4) -0.048(6)
C57 0.052(4) 0.089(5) 0.105(5) -0.004(4) -0.012(4) -0.014(3)
N58 0.070(4) 0.065(4) 0.102(4) 0.000(3) -0.002(3) -0.004(3)
O59 0.111(4) 0.058(3) 0.162(5) 0.011(3) -0.037(3) 0.002(3)
O60 0.167(6) 0.077(3) 0.188(6) 0.025(3) 0.094(5) -0.012(3)
C61 0.041(3) 0.034(3) 0.055(3) 0.014(2) 0.008(2) 0.010(2)
C62 0.040(3) 0.063(4) 0.061(3) -0.018(3) 0.015(3) -0.006(2)
C63 0.037(3) 0.058(3) 0.058(3) 0.010(3) 0.008(2) 0.007(2)
C64 0.053(3) 0.036(3) 0.085(4) 0.004(3) 0.015(3) 0.003(2)
C65 0.055(4) 0.071(4) 0.074(4) -0.012(3) -0.006(3) -0.009(3)
C66 0.055(3) 0.077(4) 0.051(3) -0.001(3) -0.001(3) 0.010(3)
N67 0.059(3) 0.078(4) 0.069(3) 0.001(3) 0.006(3) -0.010(3)
O68 0.072(3) 0.080(3) 0.073(3) 0.033(2) -0.006(2) 0.013(2)
O69 0.086(3) 0.063(2) 0.096(3) -0.012(2) -0.014(2) -0.006(2)
C70 0.051(3) 0.041(3) 0.049(3) 0.000(2) -0.009(3) 0.003(2)
C71 0.049(4) 0.066(4) 0.069(4) 0.010(3) -0.018(3) -0.005(3)
C72 0.060(4) 0.066(4) 0.072(4) 0.006(3) -0.008(3) 0.008(3)
C73 0.077(4) 0.052(3) 0.063(4) -0.010(3) -0.014(3) 0.021(3)
C74 0.067(4) 0.044(3) 0.052(3) 0.005(2) -0.011(3) -0.003(3)
C75 0.066(4) 0.050(3) 0.036(3) 0.010(2) -0.013(2) 0.008(3)
N76 0.087(4) 0.059(3) 0.063(3) -0.006(2) -0.018(3) 0.001(3)
O77 0.085(3) 0.062(2) 0.105(3) -0.024(2) -0.021(3) -0.001(2)
O78 0.077(3) 0.104(3) 0.104(4) -0.024(2) 0.021(3) 0.009(3)
C79 0.045(3) 0.045(3) 0.056(3) -0.013(2) -0.006(3) 0.007(2)
C80 0.050(4) 0.087(4) 0.064(4) -0.015(3) 0.002(3) 0.000(3)
C81 0.043(4) 0.117(5) 0.095(5) -0.032(4) -0.002(3) 0.009(4)
C82 0.047(4) 0.125(6) 0.082(5) -0.053(4) -0.010(3) 0.023(4)
C83 0.046(3) 0.062(3) 0.092(4) -0.024(3) -0.012(3) 0.004(3)
C84 0.052(3) 0.056(3) 0.072(4) -0.015(3) -0.004(3) 0.005(3)
N85 0.057(3) 0.042(3) 0.060(3) 0.001(2) -0.002(2) 0.001(2)
O86 0.080(3) 0.056(2) 0.076(3) -0.0075(18) 0.029(2) -0.004(2)
O87 0.068(3) 0.040(2) 0.103(3) -0.0115(18) 0.002(2) -0.0040(18)
C88 0.069(4) 0.056(3) 0.070(4) 0.001(3) -0.008(4) 0.006(3)
C89 0.122(6) 0.076(4) 0.053(4) 0.008(3) 0.002(4) 0.026(4)
C90 0.077(5) 0.076(4) 0.078(5) -0.001(3) -0.014(4) 0.006(3)
C91 0.117(6) 0.062(4) 0.075(5) 0.001(3) -0.005(4) 0.007(4)
C92 0.102(6) 0.078(4) 0.071(5) 0.006(3) -0.003(4) 0.019(4)
C93 0.104(6) 0.049(3) 0.055(4) 0.000(3) -0.011(4) 0.016(3)
N94 0.126(7) 0.091(4) 0.108(6) 0.034(4) 0.025(5) 0.044(4)
O95 0.110(4) 0.129(4) 0.155(5) 0.036(3) -0.068(4) -0.005(3)
O96 0.142(5) 0.217(6) 0.111(5) -0.016(4) 0.018(4) 0.049(4)
C97 0.085(5) 0.039(3) 0.065(4) 0.004(3) -0.019(3) 0.002(3)
C98 0.062(4) 0.057(3) 0.069(4) 0.017(3) -0.011(3) 0.000(3)
C99 0.064(4) 0.069(4) 0.087(5) 0.002(3) -0.017(4) -0.001(3)
C100 0.084(5) 0.079(4) 0.097(5) -0.010(3) 0.002(4) 0.010(4)
C101 0.064(4) 0.096(5) 0.100(5) 0.007(4) 0.017(4) 0.015(4)
C102 0.049(4) 0.075(4) 0.089(5) 0.008(3) -0.008(3) 0.002(3)
N103 0.071(4) 0.072(4) 0.096(4) 0.006(3) -0.004(3) 0.019(3)
O104 0.097(4) 0.093(3) 0.113(4) -0.021(2) 0.012(3) 0.010(3)
O105 0.097(4) 0.068(3) 0.153(4) -0.016(3) -0.031(3) -0.011(2)

loop_
_atom_type_symbol
_atom_type_description
_atom_type_scat_dispersion_real
_atom_type_scat_dispersion_imag
_atom_type_scat_source
C C 0.0033 0.0016 'International Tables Vol C Tables 4.2.6.8 and 6.1.1.4'
H H 0.0000 0.0000 'International Tables Vol C Tables 4.2.6.8 and 6.1.1.4'
O O 0.0106 0.0060 'International Tables Vol C Tables 4.2.6.8 and 6.1.1.4'
N N 0.0061 0.0033 'International Tables Vol C Tables 4.2.6.8 and 6.1.1.4'
Zn Zn 0.2839 1.4301 'International Tables Vol C Tables 4.2.6.8 and 6.1.1.4'

loop_
_geom_angle_atom_site_label_1
_geom_angle_atom_site_label_2
_geom_angle_atom_site_label_3
_geom_angle
N21 Zn N22 89.05(13)
N21 Zn N23 164.03(13)
N22 Zn N23 88.95(12)
N21 Zn N24 89.77(13)
N22 Zn N24 163.46(13)
N23 Zn N24 87.66(13)
N21 Zn N27' 96.27(9)
N22 Zn N27' 99.52(9)
N23 Zn N27' 99.69(9)
N24 Zn N27' 97.01(9)
N21 C1 C20 126.3(4)
N21 C1 C2 109.4(3)
C20 C1 C2 124.4(4)
C3 C2 C1 106.6(4)
C2 C3 C4 107.2(4)
N21 C4 C5 125.1(4)
N21 C4 C3 110.3(4)
C5 C4 C3 124.6(4)
C6 C5 C4 125.7(4)
C6 C5 C25 117.0(4)
C4 C5 C25 117.2(4)
N22 C6 C5 124.9(4)
N22 C6 C7 109.5(4)
C5 C6 C7 125.5(4)
C8 C7 C6 107.8(4)
C7 C8 C9 107.2(4)
N22 C9 C10 125.4(3)
N22 C9 C8 109.0(3)
C10 C9 C8 125.5(4)
C11 C10 C9 124.9(4)
C11 C10 C31 116.9(4)
C9 C10 C31 118.0(3)
N23 C11 C10 126.3(4)
N23 C11 C12 109.9(3)
C10 C11 C12 123.8(4)
C13 C12 C11 107.1(4)
C12 C13 C14 107.1(4)
N23 C14 C15 125.3(4)
N23 C14 C13 110.2(4)
C15 C14 C13 124.5(4)
C14 C15 C16 124.1(3)
C14 C15 C37 117.5(4)
C16 C15 C37 118.3(4)
N24 C16 C15 125.8(4)
N24 C16 C17 109.3(4)
C15 C16 C17 124.9(4)
C18 C17 C16 107.4(4)
C17 C18 C19 107.8(4)
N24 C19 C20 124.9(3)
N24 C19 C18 108.9(3)
C20 C19 C18 126.2(4)
C1 C20 C19 125.8(4)
C1 C20 C43 117.1(4)
C19 C20 C43 117.0(3)
C4 N21 C1 106.6(3)
C4 N21 Zn 127.3(3)
C1 N21 Zn 125.2(3)
C6 N22 C9 106.5(3)
C6 N22 Zn 126.4(3)
C9 N22 Zn 126.7(2)
C14 N23 C11 105.6(3)
C14 N23 Zn 128.2(3)
C11 N23 Zn 126.1(2)
C16 N24 C19 106.6(3)
C16 N24 Zn 126.8(3)
C19 N24 Zn 124.4(2)
C26 C25 C30 116.1(4)
C26 C25 C5 120.7(4)
C30 C25 C5 123.2(4)
N27 C26 C25 126.2(4)
C26 N27 C28 115.5(4)
C26 N27 Zn* 117.2(3)
C28 N27 Zn* 126.7(3)
N27 C28 C29 123.3(4)
C28 C29 C30 118.9(4)
C25 C30 C29 120.0(4)
C32 C31 C36 117.9(5)
C32 C31 C10 122.3(5)
C36 C31 C10 119.7(4)
C31 C32 C33 121.7(5)
C34 C33 C32 120.6(5)
C33 C34 C35 120.3(5)
C33 C34 O49 119.0(5)
C35 C34 O49 120.7(5)
C34 C35 C36 118.1(5)
C31 C36 C35 121.3(5)
C38 C37 C42 118.2(4)
C38 C37 C15 121.0(4)
C42 C37 C15 120.6(4)
C37 C38 C39 121.4(5)
C40 C39 C38 117.8(5)
C39 C40 C41 122.1(5)
C39 C40 O50 122.9(6)
C41 C40 O50 115.0(6)
C42 C41 C40 119.4(5)
C41 C42 C37 121.0(5)
C44 C43 C48 117.2(4)
C44 C43 C20 122.4(4)
C48 C43 C20 120.4(4)
C45 C44 C43 123.0(5)
C44 C45 C46 118.8(5)
C45 C46 C47 121.2(5)
C45 C46 O51 117.9(5)
C47 C46 O51 120.9(5)
C46 C47 C48 118.7(5)
C47 C48 C43 121.1(5)
N24* Zn* N23* 88.68(12)
N24* Zn* N21* 88.29(12)
N23* Zn* N21* 161.27(14)
N24* Zn* N22* 158.36(13)
N23* Zn* N22* 87.87(12)
N21* Zn* N22* 88.16(12)
N24* Zn* N27 104.96(9)
N23* Zn* N27 100.10(10)
N21* Zn* N27 98.53(9)
N22* Zn* N27 96.68(9)
N21* C1* C20* 126.4(3)
N21* C1* C2* 109.3(3)
C20* C1* C2* 124.2(4)
C3* C2* C1* 107.8(4)
C2* C3* C4* 106.4(3)
N21* C4* C5* 125.7(3)
N21* C4* C3* 109.8(3)
C5* C4* C3* 124.4(3)
C6* C5* C4* 124.5(4)
C6* C5* C25* 117.7(3)
C4* C5* C25* 117.7(3)
N22* C6* C7* 110.5(3)
N22* C6* C5* 125.9(3)
C7* C6* C5* 123.5(3)
C8* C7* C6* 106.8(3)
C7* C8* C9* 107.3(4)
N22* C9* C10* 126.0(4)
N22* C9* C8* 109.3(3)
C10* C9* C8* 124.6(4)
C9* C10* C11* 125.1(4)
C9* C10* C31* 118.2(4)
C11* C10* C31* 116.7(3)
N23* C11* C10* 125.6(3)
N23* C11* C12* 109.4(3)
C10* C11* C12* 124.9(4)
C13* C12* C11* 107.3(4)
C12* C13* C14* 107.5(4)
N23* C14* C15* 125.2(4)
N23* C14* C13* 109.4(3)
C15* C14* C13* 125.1(4)
C16* C15* C14* 126.1(4)
C16* C15* C37* 117.4(3)
C14* C15* C37* 116.5(3)
N24* C16* C15* 125.1(3)
N24* C16* C17* 110.0(3)
C15* C16* C17* 124.9(4)
C18* C17* C16* 106.5(3)
C17* C18* C19* 107.8(4)
N24* C19* C20* 126.0(3)
N24* C19* C18* 109.9(3)
C20* C19* C18* 124.2(4)
C1* C20* C19* 124.2(3)
C1* C20* C43* 118.3(3)
C19* C20* C43* 117.4(3)
C4* N21* C1* 106.6(3)
C4* N21* Zn* 126.8(2)
C1* N21* Zn* 126.1(2)
C6* N22* C9* 106.0(3)
C6* N22* Zn* 126.9(2)
C9* N22* Zn* 127.1(3)
C14* N23* C11* 106.2(3)
C14* N23* Zn* 126.1(3)
C11* N23* Zn* 127.6(2)
C16* N24* C19* 105.9(3)
C16* N24* Zn* 126.4(2)
C19* N24* Zn* 126.9(2)
C26* C25* C30* 117.3(4)
C26* C25* C5* 118.6(3)
C30* C25* C5* 124.1(4)
N27* C26* C25* 124.3(3)
C28* N27* C26* 117.2(4)
C28* N27* Zn" 125.7(3)
C26* N27* Zn" 116.7(3)
N27* C28* C29* 122.7(4)
C30* C29* C28* 119.2(4)
C29* C30* C25* 119.3(4)
C32* C31* C36* 118.3(7)
C32* C31* C6*B 94.5(5)
C36* C31* C6*B 49.5(5)
C32* C31* C2*B 50.7(6)
C36* C31* C2*B 97.3(6)
C6*B C31* C2*B 116.5(5)
C32* C31* C10* 120.8(6)
C36* C31* C10* 120.9(6)
C6*B C31* C10* 123.3(4)
C2*B C31* C10* 120.2(4)
C5*B C34* C35* 50.2(6)
C5*B C34* C33* 95.5(5)
C35* C34* C33* 120.1(7)
C5*B C34* O49* 117.1(4)
C35* C34* O49* 118.6(6)
C33* C34* O49* 120.9(6)
C5*B C34* C3*B 124.9(6)
C35* C34* C3*B 100.8(6)
C33* C34* C3*B 55.8(5)
O49* C34* C3*B 118.0(4)
C38* C37* C42* 118.2(4)
C38* C37* C15* 121.5(4)
C42* C37* C15* 120.2(4)
C37* C38* C39* 121.8(4)
C40* C39* C38* 117.9(4)
C41* C40* C39* 121.5(4)
C41* C40* O50* 121.9(4)
C39* C40* O50* 116.6(4)
C40* C41* C42* 118.6(4)
C37* C42* C41* 121.8(4)
C44* C43* C48* 118.1(4)
C44* C43* C20* 123.0(4)
C48* C43* C20* 119.0(3)
C43* C44* C45* 120.9(4)
C46* C45* C44* 119.4(4)
C45* C46* C47* 121.3(4)
C45* C46* O51* 118.4(4)
C47* C46* O51* 120.4(4)
C46* C47* C48* 119.3(4)
C43* C48* C47* 121.0(4)
C31* C32* C33* 122.0(10)
C34* C33* C32* 118.7(9)
C34* C35* C36* 119.4(9)
C31* C36* C35* 120.7(9)
C31* C2*B C3*B 124.2(8)
C2*B C3*B C34* 113.6(8)
C34* C5*B C6*B 119.7(8)
C5*B C6*B C31* 121.2(9)
N21" Zn" N23" 164.53(13)
N21" Zn" N22" 88.57(13)
N23" Zn" N22" 89.25(12)
N21" Zn" N24" 89.13(13)
N23" Zn" N24" 88.52(13)
N22" Zn" N24" 163.15(14)
N21" Zn" N27* 97.86(9)
N23" Zn" N27* 97.61(9)
N22" Zn" N27* 99.14(9)
N24" Zn" N27* 97.70(10)
N21" C1" C20" 125.7(4)
N21" C1" C2" 109.2(3)
C20" C1" C2" 125.0(4)
C3" C2" C1" 107.1(4)
C2" C3" C4" 107.8(4)
N21" C4" C5" 125.8(4)
N21" C4" C3" 109.1(3)
C5" C4" C3" 125.0(4)
C4" C5" C6" 125.5(4)
C4" C5" C25" 118.9(4)
C6" C5" C25" 115.5(4)
N22" C6" C5" 125.2(3)
N22" C6" C7" 108.3(4)
C5" C6" C7" 126.5(4)
C8" C7" C6" 108.1(3)
C7" C8" C9" 107.8(4)
C10" C9" N22" 126.0(3)
C10" C9" C8" 126.0(4)
N22" C9" C8" 108.1(3)
C9" C10" C11" 126.9(4)
C9" C10" C31" 117.1(3)
C11" C10" C31" 116.0(3)
N23" C11" C10" 124.3(4)
N23" C11" C12" 110.1(3)
C10" C11" C12" 125.4(4)
C13" C12" C11" 107.2(4)
C12" C13" C14" 107.9(4)
N23" C14" C15" 124.6(4)
N23" C14" C13" 109.1(4)
C15" C14" C13" 126.2(4)
C16" C15" C14" 127.2(4)
C16" C15" C37" 118.4(4)
C14" C15" C37" 114.4(4)
C15" C16" N24" 124.9(4)
C15" C16" C17" 127.0(4)
N24" C16" C17" 108.1(4)
C18" C17" C16" 107.4(4)
C17" C18" C19" 107.7(4)
N24" C19" C20" 126.4(3)
N24" C19" C18" 109.7(4)
C20" C19" C18" 124.0(4)
C19" C20" C1" 124.6(4)
C19" C20" C43" 118.5(3)
C1" C20" C43" 116.8(4)
C4" N21" C1" 106.7(3)
C4" N21" Zn" 126.4(3)
C1" N21" Zn" 126.2(3)
C6" N22" C9" 107.7(3)
C6" N22" Zn" 126.6(3)
C9" N22" Zn" 125.4(2)
C14" N23" C11" 105.6(3)
C14" N23" Zn" 127.0(3)
C11" N23" Zn" 127.3(2)
C19" N24" C16" 107.1(3)
C19" N24" Zn" 125.8(3)
C16" N24" Zn" 126.0(3)
C30" C25" C26" 118.8(4)
C30" C25" C5" 123.3(4)
C26" C25" C5" 117.9(4)
N27" C26" C25" 122.1(4)
C28" N27" C26" 118.4(4)
C28" N27" Zn' 124.0(3)
C26" N27" Zn' 117.1(3)
N27" C28" C29" 122.9(4)
C28" C29" C30" 118.9(5)
C25" C30" C29" 118.8(5)
C36" C31" C32" 117.7(4)
C36" C31" C10" 121.4(4)
C32" C31" C10" 120.9(4)
C33" C32" C31" 121.4(4)
C34" C33" C32" 119.3(4)
C33" C34" O49" 117.7(4)
C33" C34" C35" 120.3(4)
O49" C34" C35" 122.0(4)
C36" C35" C34" 120.3(4)
C35" C36" C31" 121.0(4)
C42" C37" C38" 117.6(4)
C42" C37" C15" 122.8(5)
C38" C37" C15" 119.6(4)
C37" C38" C39" 120.7(5)
C40" C39" C38" 120.0(5)
C41" C40" C39" 120.3(5)
C41" C40" O50" 122.9(6)
C39" C40" O50" 116.8(6)
C40" C41" C42" 120.6(5)
C37" C42" C41" 120.7(5)
C44" C43" C48" 117.8(5)
C44" C43" C20" 122.1(5)
C48" C43" C20" 120.0(4)
C43" C44" C45" 123.2(5)
C46" C45" C44" 119.0(6)
C45" C46" O51" 119.2(6)
C45" C46" C47" 120.2(5)
O51" C46" C47" 120.7(6)
C48" C47" C46" 119.4(5)
C43" C48" C47" 120.4(5)
N23' Zn' N21' 159.16(13)
N23' Zn' N22' 88.89(12)
N21' Zn' N22' 87.41(12)
N23' Zn' N24' 88.54(13)
N21' Zn' N24' 88.52(12)
N22' Zn' N24' 161.53(13)
N23' Zn' N27" 104.04(10)
N21' Zn' N27" 96.77(9)
N22' Zn' N27" 97.01(9)
N24' Zn' N27" 101.36(10)
N21' C1' C20' 125.6(4)
N21' C1' C2' 109.2(3)
C20' C1' C2' 125.0(4)
C3' C2' C1' 107.1(3)
C2' C3' C4' 107.5(3)
N21' C4' C5' 124.0(3)
N21' C4' C3' 110.7(3)
C5' C4' C3' 125.2(3)
C6' C5' C4' 125.3(3)
C6' C5' C25' 116.7(3)
C4' C5' C25' 117.8(3)
N22' C6' C5' 126.0(3)
N22' C6' C7' 109.5(3)
C5' C6' C7' 124.4(3)
C8' C7' C6' 106.9(3)
C7' C8' C9' 107.0(4)
N22' C9' C10' 124.5(3)
N22' C9' C8' 110.2(3)
C10' C9' C8' 125.2(4)
C11' C10' C9' 126.4(4)
C11' C10' C31' 116.7(3)
C9' C10' C31' 116.8(3)
N23' C11' C10' 124.9(3)
N23' C11' C12' 109.8(3)
C10' C11' C12' 125.3(4)
C13' C12' C11' 107.6(4)
C12' C13' C14' 107.8(4)
C15' C14' N23' 125.4(4)
C15' C14' C13' 125.1(4)
N23' C14' C13' 109.4(4)
C14' C15' C16' 125.5(4)
C14' C15' C37' 117.9(4)
C16' C15' C37' 116.5(4)
N24' C16' C17' 109.7(4)
N24' C16' C15' 125.4(4)
C17' C16' C15' 124.2(4)
C18' C17' C16' 107.8(4)
C17' C18' C19' 107.5(4)
N24' C19' C20' 126.3(4)
N24' C19' C18' 108.0(4)
C20' C19' C18' 125.6(4)
C19' C20' C1' 125.7(4)
C19' C20' C43' 116.4(3)
C1' C20' C43' 117.6(3)
C4' N21' C1' 105.4(3)
C4' N21' Zn' 128.0(2)
C1' N21' Zn' 126.4(2)
C6' N22' C9' 106.3(3)
C6' N22' Zn' 126.9(2)
C9' N22' Zn' 126.0(2)
C11' N23' C14' 105.3(3)
C11' N23' Zn' 127.2(2)
C14' N23' Zn' 127.0(3)
C19' N24' C16' 106.9(3)
C19' N24' Zn' 126.5(3)
C16' N24' Zn' 126.3(3)
C26' C25' C30' 117.4(3)
C26' C25' C5' 119.8(3)
C30' C25' C5' 122.8(4)
N27' C26' C25' 124.0(3)
C28' N27' C26' 117.7(3)
C28' N27' Zn 127.5(3)
C26' N27' Zn 114.4(2)
N27' C28' C29' 123.4(4)
C28' C29' C30' 119.0(4)
C29' C30' C25' 118.2(4)
C36' C31' C32' 116.0(4)
C36' C31' C10' 120.9(4)
C32' C31' C10' 123.1(4)
C33' C32' C31' 123.4(4)
C32' C33' C34' 119.1(4)
C33' C34' O49' 118.7(4)
C33' C34' C35' 119.9(4)
O49' C34' C35' 121.4(4)
C34' C35' C36' 119.6(4)
C31' C36' C35' 121.9(4)
C42' C37' C38' 119.2(4)
C42' C37' C15' 120.7(4)
C38' C37' C15' 120.1(4)
C37' C38' C39' 121.8(4)
C40' C39' C38' 117.3(5)
C41' C40' C39' 121.2(4)
C41' C40' O50' 121.8(4)
C39' C40' O50' 116.9(5)
C42' C41' C40' 119.9(5)
C37' C42' C41' 120.6(5)
C48' C43' C44' 117.6(4)
C48' C43' C20' 122.9(4)
C44' C43' C20' 119.5(4)
C45' C44' C43' 121.2(4)
C44' C45' C46' 119.9(4)
C47' C46' O51' 123.6(4)
C47' C46' C45' 119.4(4)
O51' C46' C45' 117.0(4)
C46' C47' C48' 120.0(4)
C43' C48' C47' 121.9(4)
C53 C52 C57 123.9(5)
C53 C52 N58 116.4(6)
C57 C52 N58 119.6(6)
C52 C53 C54 115.8(6)
C53 C54 C55 121.8(7)
C54 C55 C56 118.1(6)
C57 C56 C55 122.1(8)
C56 C57 C52 118.1(7)
O59 N58 O60 124.2(6)
O59 N58 C52 117.3(6)
O60 N58 C52 118.4(5)
C66 C61 C62 123.4(4)
C66 C61 N67 120.3(5)
C62 C61 N67 116.3(4)
C63 C62 C61 116.4(4)
C64 C63 C62 117.9(4)
C65 C64 C63 122.0(5)
C64 C65 C66 120.9(5)
C61 C66 C65 119.3(5)
O68 N67 O69 122.7(5)
O68 N67 C61 118.5(5)
O69 N67 C61 118.8(5)
C71 C70 C75 122.4(5)
C71 C70 N76 120.0(5)
C75 C70 N76 117.6(5)
C70 C71 C72 118.4(5)
C73 C72 C71 120.1(6)
C72 C73 C74 120.8(5)
C75 C74 C73 119.6(5)
C74 C75 C70 118.6(5)
O78 N76 O77 123.4(5)
O78 N76 C70 119.7(5)
O77 N76 C70 116.9(5)
C80 C79 C84 125.0(5)
C80 C79 N85 118.5(5)
C84 C79 N85 116.4(5)
C81 C80 C79 117.3(5)
C80 C81 C82 119.1(6)
C83 C82 C81 122.2(5)
C82 C83 C84 119.4(5)
C83 C84 C79 117.0(5)
O86 N85 O87 124.1(4)
O86 N85 C79 119.6(4)
O87 N85 C79 116.4(4)
C93 C88 C89 123.8(6)
C93 C88 N94 117.4(6)
C89 C88 N94 118.7(7)
C88 C89 C90 114.9(6)
C91 C90 C89 120.2(6)
C90 C91 C92 120.3(7)
C93 C92 C91 119.8(7)
C88 C93 C92 121.0(7)
O95 N94 O96 122.3(8)
O95 N94 C88 122.8(7)
O96 N94 C88 114.9(8)
C102 C97 C98 122.9(5)
C102 C97 N103 118.6(5)
C98 C97 N103 118.6(6)
C99 C98 C97 118.0(6)
C98 C99 C100 119.7(6)
C99 C100 C101 121.6(6)
C102 C101 C100 120.1(6)
C101 C102 C97 117.8(5)
O104 N103 O105 123.1(5)
O104 N103 C97 119.0(6)
O105 N103 C97 118.0(5)

loop_
_geom_bond_atom_site_label_1
_geom_bond_atom_site_label_2
_geom_bond_distance
Zn N21 2.047(3)
Zn N22 2.069(3)
Zn N23 2.073(3)
Zn N24 2.080(3)
Zn N27' 2.149(3)
C1 N21 1.384(5)
C1 C20 1.404(5)
C1 C2 1.452(6)
C2 C3 1.360(5)
C3 C4 1.442(6)
C4 N21 1.360(5)
C4 C5 1.415(6)
C5 C6 1.406(6)
C5 C25 1.505(5)
C6 N22 1.375(5)
C6 C7 1.424(5)
C7 C8 1.347(5)
C8 C9 1.438(5)
C9 N22 1.381(5)
C9 C10 1.411(5)
C10 C11 1.396(5)
C10 C31 1.496(6)
C11 N23 1.388(5)
C11 C12 1.434(5)
C12 C13 1.353(5)
C13 C14 1.439(6)
C14 N23 1.371(5)
C14 C15 1.414(6)
C15 C16 1.416(6)
C15 C37 1.476(6)
C16 N24 1.367(5)
C16 C17 1.445(6)
C17 C18 1.346(6)
C18 C19 1.429(5)
C19 N24 1.396(5)
C19 C20 1.405(5)
C20 C43 1.488(6)
C25 C26 1.381(6)
C25 C30 1.380(6)
C26 N27 1.343(5)
N27 C28 1.350(5)
N27 Zn* 2.124(4)
C28 C29 1.370(6)
C29 C30 1.389(5)
C31 C32 1.362(6)
C31 C36 1.382(6)
C32 C33 1.375(7)
C33 C34 1.358(7)
C34 C35 1.380(6)
C34 O49 1.388(5)
C35 C36 1.414(6)
C37 C38 1.406(6)
C37 C42 1.402(6)
C38 C39 1.412(6)
C39 C40 1.387(8)
C40 C41 1.384(8)
C40 O50 1.390(5)
C41 C42 1.391(6)
C43 C44 1.378(6)
C43 C48 1.402(6)
C44 C45 1.378(6)
C45 C46 1.375(7)
C46 C47 1.384(7)
C46 O51 1.393(5)
C47 C48 1.403(6)
Zn* N24* 2.066(3)
Zn* N23* 2.075(3)
Zn* N21* 2.083(3)
Zn* N22* 2.097(3)
C1* N21* 1.373(4)
C1* C20* 1.402(5)
C1* C2* 1.441(5)
C2* C3* 1.348(5)
C3* C4* 1.449(5)
C4* N21* 1.371(5)
C4* C5* 1.425(5)
C5* C6* 1.423(5)
C5* C25* 1.478(5)
C6* N22* 1.368(5)
C6* C7* 1.421(5)
C7* C8* 1.362(5)
C8* C9* 1.431(5)
C9* N22* 1.381(5)
C9* C10* 1.392(5)
C10* C11* 1.417(5)
C10* C31* 1.490(5)
C11* N23* 1.380(5)
C11* C12* 1.450(6)
C12* C13* 1.328(6)
C13* C14* 1.453(5)
C14* N23* 1.370(5)
C14* C15* 1.412(5)
C15* C16* 1.397(5)
C15* C37* 1.508(5)
C16* N24* 1.373(5)
C16* C17* 1.444(5)
C17* C18* 1.344(5)
C18* C19* 1.432(5)
C19* N24* 1.370(5)
C19* C20* 1.422(5)
C20* C43* 1.497(5)
C25* C26* 1.377(5)
C25* C30* 1.394(5)
C26* N27* 1.342(5)
N27* C28* 1.339(5)
N27* Zn" 2.157(3)
C28* C29* 1.380(6)
C29* C30* 1.373(5)
C31* C32* 1.367(12)
C31* C36* 1.351(11)
C31* C6*B 1.413(9)
C31* C2*B 1.401(9)
C34* C5*B 1.310(10)
C34* C35* 1.365(12)
C34* C33* 1.360(10)
C34* O49* 1.391(5)
C34* C3*B 1.440(11)
C37* C38* 1.363(6)
C37* C42* 1.382(6)
C38* C39* 1.397(5)
C39* C40* 1.393(6)
C40* C41* 1.360(6)
C40* O50* 1.404(5)
C41* C42* 1.389(6)
C43* C44* 1.390(5)
C43* C48* 1.392(5)
C44* C45* 1.396(5)
C45* C46* 1.370(6)
C46* C47* 1.368(5)
C46* O51* 1.403(5)
C47* C48* 1.396(5)
C32* C33* 1.400(13)
C35* C36* 1.420(14)
C2*B C3*B 1.414(12)
C5*B C6*B 1.401(11)
Zn" N21" 2.062(3)
Zn" N23" 2.073(3)
Zn" N22" 2.077(3)
Zn" N24" 2.081(3)
C1" N21" 1.378(5)
C1" C20" 1.425(6)
C1" C2" 1.438(6)
C2" C3" 1.347(5)
C3" C4" 1.434(6)
C4" N21" 1.375(5)
C4" C5" 1.392(5)
C5" C6" 1.411(6)
C5" C25" 1.515(5)
C6" N22" 1.366(5)
C6" C7" 1.458(5)
C7" C8" 1.336(6)
C8" C9" 1.448(5)
C9" C10" 1.383(5)
C9" N22" 1.396(5)
C10" C11" 1.406(5)
C10" C31" 1.509(5)
C11" N23" 1.380(5)
C11" C12" 1.436(5)
C12" C13" 1.328(5)
C13" C14" 1.449(6)
C14" N23" 1.381(5)
C14" C15" 1.402(5)
C15" C16" 1.378(6)
C15" C37" 1.516(6)
C16" N24" 1.392(5)
C16" C17" 1.455(6)
C17" C18" 1.344(6)
C18" C19" 1.435(6)
C19" N24" 1.365(5)
C19" C20" 1.408(6)
C20" C43" 1.499(6)
C25" C30" 1.376(6)
C25" C26" 1.384(6)
C26" N27" 1.357(5)
N27" C28" 1.325(6)
N27" Zn' 2.152(3)
C28" C29" 1.370(7)
C29" C30" 1.396(6)
C31" C36" 1.388(6)
C31" C32" 1.407(5)
C32" C33" 1.383(6)
C33" C34" 1.372(6)
C34" O49" 1.385(5)
C34" C35" 1.390(6)
C35" C36" 1.373(5)
C37" C42" 1.365(6)
C37" C38" 1.404(6)
C38" C39" 1.402(6)
C39" C40" 1.372(7)
C40" C41" 1.334(8)
C40" O50" 1.376(6)
C41" C42" 1.428(6)
C43" C44" 1.358(6)
C43" C48" 1.394(6)
C44" C45" 1.391(6)
C45" C46" 1.352(8)
C46" O51" 1.392(6)
C46" C47" 1.410(8)
C47" C48" 1.393(7)
Zn' N23' 2.052(3)
Zn' N21' 2.077(3)
Zn' N22' 2.084(3)
Zn' N24' 2.085(3)
C1' N21' 1.388(5)
C1' C20' 1.391(5)
C1' C2' 1.453(5)
C2' C3' 1.342(5)
C3' C4' 1.423(5)
C4' N21' 1.377(4)
C4' C5' 1.416(5)
C5' C6' 1.413(5)
C5' C25' 1.493(5)
C6' N22' 1.351(5)
C6' C7' 1.453(5)
C7' C8' 1.354(5)
C8' C9' 1.417(5)
C9' N22' 1.386(5)
C9' C10' 1.413(5)
C10' C11' 1.406(6)
C10' C31' 1.494(5)
C11' N23' 1.382(5)
C11' C12' 1.431(5)
C12' C13' 1.334(6)
C13' C14' 1.432(6)
C14' C15' 1.386(6)
C14' N23' 1.391(5)
C15' C16' 1.415(6)
C15' C37' 1.495(5)
C16' N24' 1.380(5)
C16' C17' 1.414(6)
C17' C18' 1.343(6)
C18' C19' 1.455(6)
C19' N24' 1.375(5)
C19' C20' 1.391(5)
C20' C43' 1.514(5)
C25' C26' 1.373(5)
C25' C30' 1.418(5)
C26' N27' 1.346(5)
N27' C28' 1.339(5)
C28' C29' 1.360(6)
C29' C30' 1.406(5)
C31' C36' 1.374(6)
C31' C32' 1.397(6)
C32' C33' 1.368(6)
C33' C34' 1.368(6)
C34' O49' 1.381(5)
C34' C35' 1.385(6)
C35' C36' 1.390(6)
C37' C42' 1.378(6)
C37' C38' 1.375(6)
C38' C39' 1.410(6)
C39' C40' 1.389(6)
C40' C41' 1.381(7)
C40' O50' 1.402(5)
C41' C42' 1.383(6)
C43' C48' 1.379(6)
C43' C44' 1.392(6)
C44' C45' 1.377(6)
C45' C46' 1.408(6)
C46' C47' 1.356(6)
C46' O51' 1.373(5)
C47' C48' 1.392(5)
C52 C53 1.363(7)
C52 C57 1.381(8)
C52 N58 1.491(7)
C53 C54 1.369(8)
C54 C55 1.385(11)
C55 C56 1.381(11)
C56 C57 1.308(9)
N58 O59 1.173(6)
N58 O60 1.227(6)
C61 C66 1.318(6)
C61 C62 1.429(6)
C61 N67 1.478(6)
C62 C63 1.400(6)
C63 C64 1.390(6)
C64 C65 1.352(7)
C65 C66 1.346(7)
N67 O68 1.223(5)
N67 O69 1.257(5)
C70 C71 1.351(7)
C70 C75 1.384(6)
C70 N76 1.465(6)
C71 C72 1.383(7)
C72 C73 1.356(7)
C73 C74 1.384(7)
C74 C75 1.358(6)
N76 O78 1.212(6)
N76 O77 1.251(5)
C79 C80 1.367(7)
C79 C84 1.376(6)
C79 N85 1.497(6)
C80 C81 1.362(7)
C81 C82 1.396(8)
C82 C83 1.364(8)
C83 C84 1.371(7)
N85 O86 1.210(5)
N85 O87 1.241(5)
C88 C93 1.315(7)
C88 C89 1.393(8)
C88 N94 1.497(8)
C89 C90 1.426(8)
C90 C91 1.356(8)
C91 C92 1.389(8)
C92 C93 1.326(8)
N94 O95 1.182(8)
N94 O96 1.286(7)
C97 C102 1.383(7)
C97 C98 1.414(7)
C97 N103 1.439(7)
C98 C99 1.365(7)
C99 C100 1.381(8)
C100 C101 1.396(8)
C101 C102 1.368(8)
N103 O104 1.239(6)
N103 O105 1.278(6)
